data_4067979
loop_
_publ_author_name
'Hirano, Masafumi'
'Murakami, Masahiro'
'Kuga, Toshinori'
'Komine, Nobuyuki'
'Komiya, Sanshiro'

_publ_section_title
;
 Acid-Promoted sp3C--H Bond Cleavage in a Series of
 (2-Allylphenoxo)ruthenium(II) Complexes. Mechanistic Insight into the
 Aryloxo--Acid Interaction and Bond Cleavage Reaction
;
_journal_issue 1
_journal_name_full Organometallics
_journal_page_first 381
_journal_paper_doi 10.1021/om200974c
_journal_volume 31
_journal_year 2012
_chemical_formula_moiety 'C38 H33 O P Ru '
_chemical_formula_sum 'C38 H33 O P Ru'
_chemical_formula_weight 637.72
_space_group_IT_number 14
_symmetry_cell_setting monoclinic
_symmetry_Int_Tables_number 14
_symmetry_space_group_name_Hall '-P 2yn'
_symmetry_space_group_name_H-M 'P 1 21/n 1'
_cell_angle_alpha 90.0000
_cell_angle_beta 93.3277(17)
_cell_angle_gamma 90.0000
_cell_formula_units_Z 8
_cell_length_a 20.4154(5)
_cell_length_b 14.0039(4)
_cell_length_c 20.9509(6)
_cell_measurement_reflns_used 16336
_cell_measurement_temperature 200.0
_cell_measurement_theta_max 27.5
_cell_measurement_theta_min 3.1
_cell_volume 5979.7(3)
_computing_cell_refinement CrystalClear
_computing_data_collection CrystalClear
_computing_data_reduction CrystalStructure
_computing_publication_material 'CrystalStructure 3.8'
_computing_structure_refinement SHELXL
_computing_structure_solution SIR92
_diffrn_detector_area_resol_mean 7.31
_diffrn_measured_fraction_theta_full 0.988
_diffrn_measured_fraction_theta_max 0.988
_diffrn_measurement_device_type 'Rigaku Mercury'
_diffrn_measurement_method \w
_diffrn_radiation_type 'Mo K\a'
_diffrn_radiation_wavelength 0.71075
_diffrn_reflns_av_R_equivalents 0.025
_diffrn_reflns_limit_h_max 26
_diffrn_reflns_limit_h_min -25
_diffrn_reflns_limit_k_max 18
_diffrn_reflns_limit_k_min -15
_diffrn_reflns_limit_l_max 18
_diffrn_reflns_limit_l_min -27
_diffrn_reflns_number 44316
_diffrn_reflns_theta_full 27.48
_diffrn_reflns_theta_max 27.48
_exptl_absorpt_coefficient_mu 0.608
_exptl_absorpt_correction_T_max 0.000
_exptl_absorpt_correction_T_min 0.000
_exptl_absorpt_correction_type none
_exptl_crystal_colour red
_exptl_crystal_density_diffrn 1.417
_exptl_crystal_density_method 'not measured'
_exptl_crystal_description block
_exptl_crystal_F_000 2624.00
_exptl_crystal_size_max 0.98
_exptl_crystal_size_mid 0.76
_exptl_crystal_size_min 0.54
_refine_diff_density_max 1.17
_refine_diff_density_min -0.87
_refine_ls_extinction_method none
_refine_ls_goodness_of_fit_ref 1.083
_refine_ls_hydrogen_treatment refall
_refine_ls_number_parameters 740
_refine_ls_number_reflns 13537
_refine_ls_R_factor_gt 0.0437
_refine_ls_shift/su_max 0.0040
_refine_ls_structure_factor_coef Fsqd
_refine_ls_weighting_details 'w = 1/[\s^2^(Fo^2^)+(0.0424P)^2^+10.6520P] where P=(Fo^2^+2Fc^2^)/3'
_refine_ls_weighting_scheme calc
_refine_ls_wR_factor_ref 0.1122
_reflns_number_gt 11954
_reflns_number_total 13537
_reflns_threshold_expression F^2^>2.0\s(F^2^)
_cod_data_source_file om200974c_si_001.cif
_cod_data_source_block '__complex2i'
_cod_original_formula_sum 'C38 H33 O P Ru '
_cod_database_code 4067979

loop_
_symmetry_equiv_pos_site_id
_symmetry_equiv_pos_as_xyz
1 +X,+Y,+Z
2 1/2-X,1/2+Y,1/2-Z
3 -X,-Y,-Z
4 1/2+X,1/2-Y,1/2+Z

loop_
_atom_site_label
_atom_site_type_symbol
_atom_site_fract_x
_atom_site_fract_y
_atom_site_fract_z
_atom_site_U_iso_or_equiv
_atom_site_adp_type
_atom_site_occupancy
_atom_site_symmetry_multiplicity
_atom_site_calc_flag
_atom_site_refinement_flags
Ru(1) Ru 0.615523(10) 0.620905(16) 0.605167(10) 0.02847(6) Uani 1.00 1 d .
Ru(2) Ru 0.893874(10) 0.781126(15) 0.403143(10) 0.02678(6) Uani 1.00 1 d .
P(1) P 0.66865(3) 0.69070(5) 0.69469(3) 0.02607(13) Uani 1.00 1 d .
P(2) P 0.84645(3) 0.70231(5) 0.31465(3) 0.02564(13) Uani 1.00 1 d .
O(1) O 0.67031(9) 0.49817(14) 0.63290(9) 0.0311(3) Uani 1.00 1 d .
O(2) O 0.83492(9) 0.89579(14) 0.36792(9) 0.0306(3) Uani 1.00 1 d .
C(1) C 0.65168(14) 0.41511(19) 0.60775(11) 0.0284(5) Uani 1.00 1 d .
C(2) C 0.58759(16) 0.3796(2) 0.61418(13) 0.0355(6) Uani 1.00 1 d .
C(3) C 0.56956(17) 0.2908(2) 0.58934(14) 0.0415(7) Uani 1.00 1 d .
C(4) C 0.6140(2) 0.2356(2) 0.55837(15) 0.0460(7) Uani 1.00 1 d .
C(5) C 0.67658(19) 0.2690(2) 0.55210(14) 0.0435(7) Uani 1.00 1 d .
C(6) C 0.69700(15) 0.3580(2) 0.57577(12) 0.0335(5) Uani 1.00 1 d .
C(7) C 0.54290(15) 0.4387(2) 0.65256(15) 0.0406(6) Uani 1.00 1 d .
C(8) C 0.52918(14) 0.5379(2) 0.62710(14) 0.0379(6) Uani 1.00 1 d .
C(9) C 0.53132(15) 0.6186(2) 0.66662(16) 0.0421(6) Uani 1.00 1 d .
C(10) C 0.76534(16) 0.3904(2) 0.56848(13) 0.0352(6) Uani 1.00 1 d .
C(11) C 0.80479(16) 0.4234(2) 0.62082(14) 0.0389(6) Uani 1.00 1 d .
C(12) C 0.87008(17) 0.4459(2) 0.61485(18) 0.0476(7) Uani 1.00 1 d .
C(13) C 0.89756(19) 0.4388(2) 0.5559(2) 0.0542(8) Uani 1.00 1 d .
C(14) C 0.8589(2) 0.4105(2) 0.50332(19) 0.0534(9) Uani 1.00 1 d .
C(15) C 0.79390(19) 0.3854(2) 0.50922(15) 0.0449(7) Uani 1.00 1 d .
C(16) C 0.5576(2) 0.6813(3) 0.52499(18) 0.0605(10) Uani 1.00 1 d .
C(17) C 0.6010(2) 0.7511(2) 0.54837(17) 0.0556(9) Uani 1.00 1 d .
C(18) C 0.66576(19) 0.7175(2) 0.53868(15) 0.0496(8) Uani 1.00 1 d .
C(19) C 0.6616(2) 0.6269(3) 0.51028(15) 0.0533(9) Uani 1.00 1 d .
C(20) C 0.5938(2) 0.6037(3) 0.50145(15) 0.0606(11) Uani 1.00 1 d .
C(21) C 0.75833(13) 0.69667(19) 0.69672(12) 0.0275(4) Uani 1.00 1 d .
C(22) C 0.79299(15) 0.7398(2) 0.74873(13) 0.0367(6) Uani 1.00 1 d .
C(23) C 0.85989(17) 0.7521(2) 0.74827(15) 0.0437(7) Uani 1.00 1 d .
C(24) C 0.89398(15) 0.7218(2) 0.69606(16) 0.0396(6) Uani 1.00 1 d .
C(25) C 0.86039(15) 0.6769(2) 0.64575(14) 0.0367(6) Uani 1.00 1 d .
C(26) C 0.79324(14) 0.6636(2) 0.64589(12) 0.0315(5) Uani 1.00 1 d .
C(27) C 0.64541(14) 0.8174(2) 0.69808(13) 0.0323(5) Uani 1.00 1 d .
C(28) C 0.58090(17) 0.8425(2) 0.70881(17) 0.0450(7) Uani 1.00 1 d .
C(29) C 0.55989(19) 0.9365(2) 0.70131(19) 0.0529(8) Uani 1.00 1 d .
C(30) C 0.6035(2) 1.0072(2) 0.68468(18) 0.0507(8) Uani 1.00 1 d .
C(31) C 0.66728(19) 0.9841(2) 0.67518(19) 0.0511(8) Uani 1.00 1 d .
C(32) C 0.68697(18) 0.8883(2) 0.68228(18) 0.0459(7) Uani 1.00 1 d .
C(33) C 0.65675(13) 0.6411(2) 0.77434(12) 0.0298(5) Uani 1.00 1 d .
C(34) C 0.65920(14) 0.5424(2) 0.78184(13) 0.0327(5) Uani 1.00 1 d .
C(35) C 0.65328(15) 0.5024(2) 0.84200(14) 0.0374(6) Uani 1.00 1 d .
C(36) C 0.64691(15) 0.5610(2) 0.89496(13) 0.0389(6) Uani 1.00 1 d .
C(37) C 0.64537(16) 0.6588(2) 0.88775(13) 0.0405(6) Uani 1.00 1 d .
C(38) C 0.64956(16) 0.6989(2) 0.82743(13) 0.0375(6) Uani 1.00 1 d .
C(39) C 0.84929(13) 0.9832(2) 0.38938(12) 0.0293(5) Uani 1.00 1 d .
C(40) C 0.91334(15) 1.0207(2) 0.38288(13) 0.0333(5) Uani 1.00 1 d .
C(41) C 0.92912(16) 1.1115(2) 0.40621(14) 0.0385(6) Uani 1.00 1 d .
C(42) C 0.88214(19) 1.1667(2) 0.43465(15) 0.0446(7) Uani 1.00 1 d .
C(43) C 0.81999(18) 1.1316(2) 0.43916(14) 0.0397(6) Uani 1.00 1 d .
C(44) C 0.80216(15) 1.0402(2) 0.41738(12) 0.0318(5) Uani 1.00 1 d .
C(45) C 0.96043(14) 0.9613(2) 0.34722(14) 0.0363(6) Uani 1.00 1 d .
C(46) C 0.97780(14) 0.8690(2) 0.38023(15) 0.0353(5) Uani 1.00 1 d .
C(47) C 0.98208(14) 0.7816(2) 0.34759(16) 0.0391(6) Uani 1.00 1 d .
C(48) C 0.73381(15) 1.0067(2) 0.42258(14) 0.0350(5) Uani 1.00 1 d .
C(49) C 0.70276(18) 1.0147(2) 0.48045(16) 0.0445(7) Uani 1.00 1 d .
C(50) C 0.6381(2) 0.9887(2) 0.4846(2) 0.0580(9) Uani 1.00 1 d .
C(51) C 0.60175(19) 0.9553(2) 0.4315(2) 0.0603(10) Uani 1.00 1 d .
C(52) C 0.63164(19) 0.9468(2) 0.3739(2) 0.0542(8) Uani 1.00 1 d .
C(53) C 0.69699(16) 0.9703(2) 0.36979(15) 0.0416(6) Uani 1.00 1 d .
C(54) C 0.95027(17) 0.7360(2) 0.48873(15) 0.0444(7) Uani 1.00 1 d .
C(55) C 0.90957(19) 0.8131(2) 0.50639(14) 0.0470(7) Uani 1.00 1 d .
C(56) C 0.84355(18) 0.7820(2) 0.49581(14) 0.0465(7) Uani 1.00 1 d .
C(57) C 0.84373(17) 0.6877(2) 0.47174(14) 0.0453(7) Uani 1.00 1 d .
C(58) C 0.91000(17) 0.6590(2) 0.46721(15) 0.0421(6) Uani 1.00 1 d .
C(59) C 0.75691(13) 0.69816(19) 0.30699(12) 0.0290(5) Uani 1.00 1 d .
C(60) C 0.71914(15) 0.7263(2) 0.35687(13) 0.0362(6) Uani 1.00 1 d .
C(61) C 0.65129(16) 0.7163(2) 0.35134(16) 0.0455(7) Uani 1.00 1 d .
C(62) C 0.62108(16) 0.6795(2) 0.29617(17) 0.0486(8) Uani 1.00 1 d .
C(63) C 0.65802(17) 0.6531(2) 0.24567(16) 0.0477(7) Uani 1.00 1 d .
C(64) C 0.72549(15) 0.6628(2) 0.25117(14) 0.0386(6) Uani 1.00 1 d .
C(65) C 0.86878(14) 0.57486(19) 0.31435(12) 0.0310(5) Uani 1.00 1 d .
C(66) C 0.82284(16) 0.5024(2) 0.31650(15) 0.0406(6) Uani 1.00 1 d .
C(67) C 0.84156(19) 0.4071(2) 0.31955(19) 0.0511(8) Uani 1.00 1 d .
C(68) C 0.90686(19) 0.3826(2) 0.32071(16) 0.0453(7) Uani 1.00 1 d .
C(69) C 0.95365(18) 0.4536(2) 0.31909(18) 0.0493(8) Uani 1.00 1 d .
C(70) C 0.93435(16) 0.5490(2) 0.31569(18) 0.0450(7) Uani 1.00 1 d .
C(71) C 0.86149(14) 0.7463(2) 0.23453(12) 0.0311(5) Uani 1.00 1 d .
C(72) C 0.88118(16) 0.6878(2) 0.18524(14) 0.0380(6) Uani 1.00 1 d .
C(73) C 0.88433(18) 0.7247(2) 0.12339(15) 0.0462(7) Uani 1.00 1 d .
C(74) C 0.86954(16) 0.8188(2) 0.11116(14) 0.0443(7) Uani 1.00 1 d .
C(75) C 0.85145(16) 0.8780(2) 0.16031(15) 0.0419(6) Uani 1.00 1 d .
C(76) C 0.84724(15) 0.8422(2) 0.22162(13) 0.0359(5) Uani 1.00 1 d .
H(1) H 0.5263 0.2678 0.5937 0.050 Uiso 1.00 1 c R
H(2) H 0.6014 0.1750 0.5415 0.055 Uiso 1.00 1 c R
H(3) H 0.7069 0.2303 0.5310 0.052 Uiso 1.00 1 c R
H(4) H 0.5626 0.4442 0.6967 0.049 Uiso 1.00 1 c R
H(5) H 0.5006 0.4046 0.6548 0.049 Uiso 1.00 1 c R
H(6) H 0.4932 0.5401 0.5926 0.046 Uiso 1.00 1 c R
H(7) H 0.5414 0.6074 0.7128 0.050 Uiso 1.00 1 c R
H(8) H 0.4969 0.6674 0.6577 0.050 Uiso 1.00 1 c R
H(9) H 0.7863 0.4304 0.6612 0.047 Uiso 1.00 1 c R
H(10) H 0.8963 0.4663 0.6513 0.057 Uiso 1.00 1 c R
H(11) H 0.9426 0.4535 0.5519 0.065 Uiso 1.00 1 c R
H(12) H 0.8770 0.4081 0.4626 0.064 Uiso 1.00 1 c R
H(13) H 0.7683 0.3644 0.4726 0.054 Uiso 1.00 1 c R
H(14) H 0.5087 0.6871 0.5220 0.073 Uiso 1.00 1 c R
H(15) H 0.5891 0.8155 0.5648 0.067 Uiso 1.00 1 c R
H(16) H 0.7073 0.7535 0.5493 0.060 Uiso 1.00 1 c R
H(17) H 0.6991 0.5872 0.4969 0.064 Uiso 1.00 1 c R
H(18) H 0.5750 0.5455 0.4796 0.073 Uiso 1.00 1 c R
H(19) H 0.7702 0.7607 0.7845 0.044 Uiso 1.00 1 c R
H(20) H 0.8830 0.7814 0.7837 0.052 Uiso 1.00 1 c R
H(21) H 0.9399 0.7322 0.6953 0.048 Uiso 1.00 1 c R
H(22) H 0.8835 0.6547 0.6106 0.044 Uiso 1.00 1 c R
H(23) H 0.7707 0.6318 0.6111 0.038 Uiso 1.00 1 c R
H(24) H 0.5510 0.7950 0.7214 0.054 Uiso 1.00 1 c R
H(25) H 0.5155 0.9525 0.7076 0.063 Uiso 1.00 1 c R
H(26) H 0.5891 1.0714 0.6799 0.061 Uiso 1.00 1 c R
H(27) H 0.6977 1.0318 0.6640 0.061 Uiso 1.00 1 c R
H(28) H 0.7313 0.8724 0.6758 0.055 Uiso 1.00 1 c R
H(29) H 0.6649 0.5024 0.7460 0.039 Uiso 1.00 1 c R
H(30) H 0.6536 0.4349 0.8470 0.045 Uiso 1.00 1 c R
H(31) H 0.6436 0.5335 0.9361 0.047 Uiso 1.00 1 c R
H(32) H 0.6415 0.6987 0.9240 0.049 Uiso 1.00 1 c R
H(33) H 0.6475 0.7663 0.8225 0.045 Uiso 1.00 1 c R
H(34) H 0.9722 1.1359 0.4027 0.046 Uiso 1.00 1 c R
H(35) H 0.8932 1.2284 0.4508 0.053 Uiso 1.00 1 c R
H(36) H 0.7880 1.1705 0.4576 0.048 Uiso 1.00 1 c R
H(37) H 0.9407 0.9475 0.3039 0.044 Uiso 1.00 1 c R
H(38) H 1.0010 0.9985 0.3422 0.044 Uiso 1.00 1 c R
H(39) H 1.0113 0.8761 0.4167 0.042 Uiso 1.00 1 c R
H(40) H 1.0181 0.7382 0.3625 0.047 Uiso 1.00 1 c R
H(41) H 0.9748 0.7838 0.3005 0.047 Uiso 1.00 1 c R
H(42) H 0.7267 1.0385 0.5173 0.053 Uiso 1.00 1 c R
H(43) H 0.6182 0.9937 0.5243 0.070 Uiso 1.00 1 c R
H(44) H 0.5570 0.9384 0.4344 0.072 Uiso 1.00 1 c R
H(45) H 0.6069 0.9247 0.3370 0.065 Uiso 1.00 1 c R
H(46) H 0.7172 0.9616 0.3305 0.050 Uiso 1.00 1 c R
H(47) H 0.9992 0.7346 0.4942 0.053 Uiso 1.00 1 c R
H(48) H 0.9246 0.8752 0.5257 0.056 Uiso 1.00 1 c R
H(49) H 0.8036 0.8200 0.5048 0.056 Uiso 1.00 1 c R
H(50) H 0.8041 0.6473 0.4614 0.054 Uiso 1.00 1 c R
H(51) H 0.9254 0.5941 0.4548 0.051 Uiso 1.00 1 c R
H(52) H 0.7397 0.7525 0.3948 0.043 Uiso 1.00 1 c R
H(53) H 0.6257 0.7347 0.3857 0.055 Uiso 1.00 1 c R
H(54) H 0.5747 0.6723 0.2927 0.058 Uiso 1.00 1 c R
H(55) H 0.6371 0.6284 0.2075 0.057 Uiso 1.00 1 c R
H(56) H 0.7508 0.6451 0.2164 0.046 Uiso 1.00 1 c R
H(57) H 0.7775 0.5181 0.3159 0.049 Uiso 1.00 1 c R
H(58) H 0.8091 0.3586 0.3208 0.061 Uiso 1.00 1 c R
H(59) H 0.9196 0.3174 0.3226 0.054 Uiso 1.00 1 c R
H(60) H 0.9989 0.4375 0.3203 0.059 Uiso 1.00 1 c R
H(61) H 0.9669 0.5974 0.3143 0.054 Uiso 1.00 1 c R
H(62) H 0.8924 0.6230 0.1936 0.046 Uiso 1.00 1 c R
H(63) H 0.8968 0.6844 0.0897 0.055 Uiso 1.00 1 c R
H(64) H 0.8717 0.8434 0.0691 0.053 Uiso 1.00 1 c R
H(65) H 0.8419 0.9434 0.1519 0.050 Uiso 1.00 1 c R
H(66) H 0.8346 0.8830 0.2550 0.043 Uiso 1.00 1 c R

loop_
_atom_site_aniso_label
_atom_site_aniso_U_11
_atom_site_aniso_U_22
_atom_site_aniso_U_33
_atom_site_aniso_U_12
_atom_site_aniso_U_13
_atom_site_aniso_U_23
Ru(1) 0.02671(11) 0.03137(12) 0.02678(11) -0.00294(8) -0.00319(8) 0.00357(8)
Ru(2) 0.02530(11) 0.02599(11) 0.02891(11) -0.00178(7) 0.00045(8) -0.00313(7)
P(1) 0.0270(3) 0.0260(3) 0.0252(2) -0.0007(2) 0.0017(2) -0.0008(2)
P(2) 0.0256(3) 0.0248(3) 0.0269(2) -0.0035(2) 0.0038(2) -0.0051(2)
O(1) 0.0310(9) 0.0293(9) 0.0325(9) 0.0008(7) -0.0032(7) -0.0051(7)
O(2) 0.0280(9) 0.0276(9) 0.0356(9) 0.0013(7) -0.0033(7) -0.0055(7)
C(1) 0.0349(13) 0.0272(12) 0.0226(10) -0.0003(10) -0.0042(9) 0.0022(9)
C(2) 0.0419(15) 0.0358(15) 0.0280(12) -0.0053(12) -0.0038(10) 0.0048(10)
C(3) 0.0505(18) 0.0381(16) 0.0346(14) -0.0153(13) -0.0092(12) 0.0073(11)
C(4) 0.070(2) 0.0306(15) 0.0365(14) -0.0089(14) -0.0076(14) -0.0025(11)
C(5) 0.066(2) 0.0329(15) 0.0315(13) 0.0028(14) 0.0006(13) -0.0051(11)
C(6) 0.0453(16) 0.0304(13) 0.0242(11) 0.0022(11) -0.0027(10) -0.0004(9)
C(7) 0.0353(15) 0.0410(16) 0.0458(15) -0.0088(12) 0.0047(12) 0.0073(12)
C(8) 0.0231(12) 0.0459(17) 0.0444(15) -0.0050(11) -0.0012(10) 0.0070(12)
C(9) 0.0281(14) 0.0462(18) 0.0524(17) 0.0006(12) 0.0063(12) 0.0034(13)
C(10) 0.0460(16) 0.0257(13) 0.0339(13) 0.0085(11) 0.0030(11) 0.0006(10)
C(11) 0.0424(16) 0.0360(15) 0.0378(14) 0.0070(12) -0.0014(11) 0.0017(11)
C(12) 0.0429(17) 0.0372(16) 0.062(2) 0.0055(13) -0.0051(14) 0.0055(14)
C(13) 0.0479(19) 0.0351(17) 0.081(2) 0.0070(14) 0.0146(17) 0.0067(16)
C(14) 0.066(2) 0.0376(17) 0.059(2) 0.0071(16) 0.0254(18) 0.0021(15)
C(15) 0.063(2) 0.0337(15) 0.0394(15) 0.0058(14) 0.0106(14) -0.0027(12)
C(16) 0.0462(19) 0.083(2) 0.0503(19) -0.0011(19) -0.0165(15) 0.0300(19)
C(17) 0.071(2) 0.0462(19) 0.0480(18) 0.0029(17) -0.0058(16) 0.0209(15)
C(18) 0.054(2) 0.061(2) 0.0331(14) -0.0187(16) -0.0053(13) 0.0176(14)
C(19) 0.063(2) 0.068(2) 0.0295(14) -0.0067(18) 0.0062(14) 0.0068(14)
C(20) 0.075(2) 0.074(2) 0.0299(15) -0.028(2) -0.0177(15) 0.0074(15)
C(21) 0.0278(12) 0.0278(12) 0.0267(11) 0.0001(9) -0.0007(9) -0.0014(9)
C(22) 0.0378(15) 0.0406(15) 0.0313(12) 0.0001(12) -0.0025(10) -0.0083(11)
C(23) 0.0423(17) 0.0434(17) 0.0435(16) -0.0019(13) -0.0140(12) -0.0089(13)
C(24) 0.0285(14) 0.0374(15) 0.0521(17) -0.0015(11) -0.0048(12) 0.0028(12)
C(25) 0.0330(14) 0.0415(16) 0.0360(13) 0.0042(12) 0.0041(10) -0.0006(11)
C(26) 0.0310(13) 0.0348(14) 0.0284(11) -0.0001(10) -0.0004(9) -0.0038(10)
C(27) 0.0364(14) 0.0308(13) 0.0300(12) 0.0005(11) 0.0036(10) -0.0022(10)
C(28) 0.0438(17) 0.0356(16) 0.0573(18) 0.0028(13) 0.0177(14) 0.0026(13)
C(29) 0.0478(19) 0.0430(18) 0.069(2) 0.0122(15) 0.0159(16) -0.0031(16)
C(30) 0.064(2) 0.0260(15) 0.062(2) 0.0057(14) 0.0034(16) 0.0003(13)
C(31) 0.055(2) 0.0284(15) 0.070(2) -0.0048(14) 0.0010(16) 0.0030(14)
C(32) 0.0440(17) 0.0281(15) 0.064(2) 0.0098(12) -0.0118(14) -0.0034(13)
C(33) 0.0311(13) 0.0335(13) 0.0249(11) 0.0002(10) 0.0028(9) -0.0001(9)
C(34) 0.0342(13) 0.0347(14) 0.0292(12) 0.0023(11) 0.0020(10) -0.0015(10)
C(35) 0.0401(15) 0.0350(15) 0.0372(14) 0.0021(12) 0.0033(11) 0.0064(11)
C(36) 0.0333(14) 0.0565(19) 0.0269(12) -0.0009(13) 0.0029(10) 0.0069(12)
C(37) 0.0427(16) 0.0527(18) 0.0266(12) 0.0012(13) 0.0050(11) -0.0058(12)
C(38) 0.0440(16) 0.0348(15) 0.0342(13) -0.0002(12) 0.0066(11) -0.0050(11)
C(39) 0.0327(13) 0.0301(13) 0.0243(11) 0.0039(10) -0.0068(9) -0.0017(9)
C(40) 0.0402(15) 0.0259(13) 0.0328(12) 0.0001(11) -0.0062(10) 0.0014(10)
C(41) 0.0432(16) 0.0326(14) 0.0384(14) -0.0090(12) -0.0078(12) 0.0020(11)
C(42) 0.068(2) 0.0267(14) 0.0380(14) -0.0032(13) -0.0050(14) -0.0075(11)
C(43) 0.0578(19) 0.0286(14) 0.0327(13) 0.0064(13) 0.0043(12) -0.0054(10)
C(44) 0.0427(15) 0.0289(13) 0.0236(11) 0.0047(11) -0.0002(10) 0.0000(9)
C(45) 0.0288(13) 0.0356(15) 0.0449(15) -0.0050(11) 0.0047(11) 0.0011(11)
C(46) 0.0249(12) 0.0340(14) 0.0468(15) -0.0043(10) -0.0001(10) -0.0011(11)
C(47) 0.0265(13) 0.0372(15) 0.0544(17) -0.0029(11) 0.0086(12) -0.0051(12)
C(48) 0.0414(15) 0.0267(13) 0.0370(13) 0.0087(11) 0.0036(11) 0.0022(10)
C(49) 0.056(2) 0.0365(16) 0.0424(15) 0.0067(14) 0.0130(14) -0.0002(12)
C(50) 0.063(2) 0.0424(19) 0.072(2) 0.0078(17) 0.0312(19) 0.0070(17)
C(51) 0.0397(18) 0.047(2) 0.095(3) 0.0029(15) 0.0142(18) 0.0089(19)
C(52) 0.0447(19) 0.048(2) 0.069(2) 0.0040(15) -0.0084(16) 0.0011(17)
C(53) 0.0418(16) 0.0383(16) 0.0441(15) 0.0076(13) -0.0026(12) 0.0026(12)
C(54) 0.0398(16) 0.0529(19) 0.0389(15) 0.0005(14) -0.0126(12) 0.0064(13)
C(55) 0.062(2) 0.0485(18) 0.0296(13) 0.0006(16) -0.0080(13) -0.0069(12)
C(56) 0.0479(18) 0.063(2) 0.0287(13) 0.0080(15) 0.0064(12) 0.0048(13)
C(57) 0.0448(17) 0.058(2) 0.0331(14) -0.0105(15) -0.0013(12) 0.0125(13)
C(58) 0.0466(17) 0.0389(16) 0.0402(15) -0.0001(13) -0.0031(12) 0.0077(12)
C(59) 0.0280(12) 0.0266(12) 0.0323(12) -0.0016(9) 0.0000(9) 0.0002(9)
C(60) 0.0331(14) 0.0447(16) 0.0309(12) -0.0023(12) 0.0025(10) 0.0013(11)
C(61) 0.0326(15) 0.062(2) 0.0427(16) -0.0002(14) 0.0073(12) 0.0120(14)
C(62) 0.0276(14) 0.060(2) 0.0575(19) -0.0108(14) -0.0043(12) 0.0178(16)
C(63) 0.0421(17) 0.0524(19) 0.0466(17) -0.0101(14) -0.0140(13) -0.0008(14)
C(64) 0.0384(15) 0.0422(16) 0.0348(13) -0.0027(12) -0.0018(11) -0.0068(11)
C(65) 0.0379(14) 0.0246(12) 0.0309(12) 0.0002(10) 0.0044(10) -0.0040(9)
C(66) 0.0377(15) 0.0364(15) 0.0475(16) 0.0040(12) -0.0007(12) 0.0020(12)
C(67) 0.055(2) 0.0289(15) 0.069(2) -0.0082(14) 0.0030(16) 0.0025(14)
C(68) 0.057(2) 0.0275(14) 0.0508(17) 0.0051(13) 0.0022(14) -0.0018(12)
C(69) 0.0404(17) 0.0355(17) 0.072(2) 0.0088(13) 0.0031(15) -0.0095(15)
C(70) 0.0372(16) 0.0278(14) 0.071(2) -0.0013(12) 0.0067(14) -0.0095(13)
C(71) 0.0301(13) 0.0337(13) 0.0294(12) -0.0042(10) 0.0019(9) -0.0040(10)
C(72) 0.0434(16) 0.0342(14) 0.0369(14) -0.0033(12) 0.0077(11) -0.0073(11)
C(73) 0.0504(19) 0.056(2) 0.0325(14) -0.0104(15) 0.0072(12) -0.0118(13)
C(74) 0.0420(16) 0.063(2) 0.0283(13) -0.0112(15) 0.0011(11) 0.0032(13)
C(75) 0.0379(16) 0.0468(18) 0.0408(15) -0.0005(13) 0.0001(12) 0.0074(12)
C(76) 0.0372(14) 0.0382(15) 0.0325(13) 0.0009(12) 0.0031(10) -0.0020(11)

loop_
_atom_type_symbol
_atom_type_description
_atom_type_scat_dispersion_real
_atom_type_scat_dispersion_imag
_atom_type_scat_source
C C 0.003 0.002
;
International Tables for Crystallography
(1992, Vol. C, Tables 4.2.6.8 and 6.1.1.4)
;
H H 0.000 0.000
;
International Tables for Crystallography
(1992, Vol. C, Table 6.1.1.4)
;
O O 0.011 0.006
;
International Tables for Crystallography
(1992, Vol. C, Tables 4.2.6.8 and 6.1.1.4)
;
P P 0.102 0.094
;
International Tables for Crystallography
(1992, Vol. C, Tables 4.2.6.8 and 6.1.1.4)
;
Ru Ru -1.259 0.836
;
International Tables for Crystallography
(1992, Vol. C, Tables 4.2.6.8 and 6.1.1.4)
;

loop_
_geom_angle_atom_site_label_1
_geom_angle_atom_site_label_2
_geom_angle_atom_site_label_3
_geom_angle
_geom_angle_publ_flag
P(1) Ru(1) O(1) 84.58(5) yes
P(1) Ru(1) C(8) 113.48(7) yes
P(1) Ru(1) C(9) 83.01(8) yes
P(1) Ru(1) C(16) 131.93(12) yes
P(1) Ru(1) C(17) 97.49(10) yes
P(1) Ru(1) C(18) 92.23(8) yes
P(1) Ru(1) C(19) 119.84(10) yes
P(1) Ru(1) C(20) 153.88(11) yes
O(1) Ru(1) C(8) 85.98(9) yes
O(1) Ru(1) C(9) 104.21(10) yes
O(1) Ru(1) C(16) 141.80(12) yes
O(1) Ru(1) C(17) 151.63(12) yes
O(1) Ru(1) C(18) 114.15(11) yes
O(1) Ru(1) C(19) 91.81(11) yes
O(1) Ru(1) C(20) 104.78(13) yes
C(8) Ru(1) C(9) 37.20(11) yes
C(8) Ru(1) C(16) 87.73(13) yes
C(8) Ru(1) C(17) 118.23(14) yes
C(8) Ru(1) C(18) 149.28(11) yes
C(8) Ru(1) C(19) 126.15(12) yes
C(8) Ru(1) C(20) 91.73(14) yes
C(9) Ru(1) C(16) 92.85(13) yes
C(9) Ru(1) C(17) 104.13(14) yes
C(9) Ru(1) C(18) 140.73(13) yes
C(9) Ru(1) C(19) 153.61(13) yes
C(9) Ru(1) C(20) 116.99(14) yes
C(16) Ru(1) C(17) 37.19(16) yes
C(16) Ru(1) C(18) 61.97(14) yes
C(16) Ru(1) C(19) 62.47(14) yes
C(16) Ru(1) C(20) 37.80(16) yes
C(17) Ru(1) C(18) 37.68(15) yes
C(17) Ru(1) C(19) 62.52(15) yes
C(17) Ru(1) C(20) 62.74(15) yes
C(18) Ru(1) C(19) 36.44(14) yes
C(18) Ru(1) C(20) 61.66(14) yes
C(19) Ru(1) C(20) 37.26(15) yes
P(2) Ru(2) O(2) 83.09(5) yes
P(2) Ru(2) C(46) 112.85(8) yes
P(2) Ru(2) C(47) 83.98(8) yes
P(2) Ru(2) C(54) 134.37(9) yes
P(2) Ru(2) C(55) 155.07(9) yes
P(2) Ru(2) C(56) 120.13(9) yes
P(2) Ru(2) C(57) 92.86(8) yes
P(2) Ru(2) C(58) 99.16(8) yes
O(2) Ru(2) C(46) 86.19(9) yes
O(2) Ru(2) C(47) 106.26(9) yes
O(2) Ru(2) C(54) 140.74(10) yes
O(2) Ru(2) C(55) 103.57(10) yes
O(2) Ru(2) C(56) 91.03(10) yes
O(2) Ru(2) C(57) 113.35(10) yes
O(2) Ru(2) C(58) 150.53(10) yes
C(46) Ru(2) C(47) 37.42(11) yes
C(46) Ru(2) C(54) 87.71(12) yes
C(46) Ru(2) C(55) 91.72(12) yes
C(46) Ru(2) C(56) 126.17(12) yes
C(46) Ru(2) C(57) 149.88(11) yes
C(46) Ru(2) C(58) 118.88(11) yes
C(47) Ru(2) C(54) 91.53(12) yes
C(47) Ru(2) C(55) 116.09(12) yes
C(47) Ru(2) C(56) 152.34(12) yes
C(47) Ru(2) C(57) 139.58(12) yes
C(47) Ru(2) C(58) 103.20(12) yes
C(54) Ru(2) C(55) 37.90(13) yes
C(54) Ru(2) C(56) 62.27(12) yes
C(54) Ru(2) C(57) 62.54(12) yes
C(54) Ru(2) C(58) 37.91(12) yes
C(55) Ru(2) C(56) 37.14(13) yes
C(55) Ru(2) C(57) 62.35(12) yes
C(55) Ru(2) C(58) 63.29(12) yes
C(56) Ru(2) C(57) 36.75(13) yes
C(56) Ru(2) C(58) 62.25(13) yes
C(57) Ru(2) C(58) 37.43(12) yes
Ru(1) P(1) C(21) 117.17(8) yes
Ru(1) P(1) C(27) 109.10(8) yes
Ru(1) P(1) C(33) 119.56(8) yes
C(21) P(1) C(27) 102.42(12) yes
C(21) P(1) C(33) 100.43(11) yes
C(27) P(1) C(33) 106.37(12) yes
Ru(2) P(2) C(59) 117.02(8) yes
Ru(2) P(2) C(65) 111.82(8) yes
Ru(2) P(2) C(71) 119.21(9) yes
C(59) P(2) C(65) 102.44(12) yes
C(59) P(2) C(71) 98.65(12) yes
C(65) P(2) C(71) 105.57(12) yes
Ru(1) O(1) C(1) 118.03(15) yes
Ru(2) O(2) C(39) 118.08(15) yes
O(1) C(1) C(2) 121.2(2) yes
O(1) C(1) C(6) 120.2(2) yes
C(2) C(1) C(6) 118.6(2) yes
C(1) C(2) C(3) 120.4(2) yes
C(1) C(2) C(7) 116.9(2) yes
C(3) C(2) C(7) 122.6(2) yes
C(2) C(3) C(4) 120.6(3) yes
C(3) C(4) C(5) 119.6(3) yes
C(4) C(5) C(6) 122.0(3) yes
C(1) C(6) C(5) 118.8(2) yes
C(1) C(6) C(10) 121.2(2) yes
C(5) C(6) C(10) 120.0(2) yes
C(2) C(7) C(8) 115.2(2) yes
Ru(1) C(8) C(7) 115.42(19) yes
Ru(1) C(8) C(9) 72.34(18) yes
C(7) C(8) C(9) 122.4(2) yes
Ru(1) C(9) C(8) 70.46(18) yes
C(6) C(10) C(11) 121.5(2) yes
C(6) C(10) C(15) 121.1(2) yes
C(11) C(10) C(15) 117.4(3) yes
C(10) C(11) C(12) 121.2(2) yes
C(11) C(12) C(13) 120.4(3) yes
C(12) C(13) C(14) 119.4(3) yes
C(13) C(14) C(15) 120.6(3) yes
C(10) C(15) C(14) 121.0(3) yes
Ru(1) C(16) C(17) 72.2(2) yes
Ru(1) C(16) C(20) 72.5(2) yes
C(17) C(16) C(20) 109.2(3) yes
Ru(1) C(17) C(16) 70.7(2) yes
Ru(1) C(17) C(18) 72.9(2) yes
C(16) C(17) C(18) 107.1(3) yes
Ru(1) C(18) C(17) 69.4(2) yes
Ru(1) C(18) C(19) 72.4(2) yes
C(17) C(18) C(19) 108.9(3) yes
Ru(1) C(19) C(18) 71.2(2) yes
Ru(1) C(19) C(20) 69.71(19) yes
C(18) C(19) C(20) 107.2(3) yes
Ru(1) C(20) C(16) 69.7(2) yes
Ru(1) C(20) C(19) 73.04(19) yes
C(16) C(20) C(19) 107.5(3) yes
P(1) C(21) C(22) 119.8(2) yes
P(1) C(21) C(26) 121.46(19) yes
C(22) C(21) C(26) 118.7(2) yes
C(21) C(22) C(23) 120.3(2) yes
C(22) C(23) C(24) 120.5(2) yes
C(23) C(24) C(25) 119.4(2) yes
C(24) C(25) C(26) 120.6(2) yes
C(21) C(26) C(25) 120.5(2) yes
P(1) C(27) C(28) 119.9(2) yes
P(1) C(27) C(32) 122.0(2) yes
C(28) C(27) C(32) 117.6(2) yes
C(27) C(28) C(29) 120.6(3) yes
C(28) C(29) C(30) 120.3(3) yes
C(29) C(30) C(31) 119.9(3) yes
C(30) C(31) C(32) 118.6(3) yes
C(27) C(32) C(31) 123.0(3) yes
P(1) C(33) C(34) 118.2(2) yes
P(1) C(33) C(38) 122.1(2) yes
C(34) C(33) C(38) 119.5(2) yes
C(33) C(34) C(35) 119.9(2) yes
C(34) C(35) C(36) 120.1(2) yes
C(35) C(36) C(37) 120.1(2) yes
C(36) C(37) C(38) 120.0(2) yes
C(33) C(38) C(37) 120.4(2) yes
O(2) C(39) C(40) 119.5(2) yes
O(2) C(39) C(44) 121.4(2) yes
C(40) C(39) C(44) 119.0(2) yes
C(39) C(40) C(41) 119.9(2) yes
C(39) C(40) C(45) 117.5(2) yes
C(41) C(40) C(45) 122.5(2) yes
C(40) C(41) C(42) 120.4(2) yes
C(41) C(42) C(43) 119.6(2) yes
C(42) C(43) C(44) 122.0(3) yes
C(39) C(44) C(43) 119.0(2) yes
C(39) C(44) C(48) 121.4(2) yes
C(43) C(44) C(48) 119.6(2) yes
C(40) C(45) C(46) 112.9(2) yes
Ru(2) C(46) C(45) 114.80(19) yes
Ru(2) C(46) C(47) 71.88(17) yes
C(45) C(46) C(47) 123.1(2) yes
Ru(2) C(47) C(46) 70.71(17) yes
C(44) C(48) C(49) 120.8(2) yes
C(44) C(48) C(53) 121.5(2) yes
C(49) C(48) C(53) 117.6(2) yes
C(48) C(49) C(50) 121.0(3) yes
C(49) C(50) C(51) 120.7(3) yes
C(50) C(51) C(52) 119.1(3) yes
C(51) C(52) C(53) 120.6(3) yes
C(48) C(53) C(52) 121.0(3) yes
Ru(2) C(54) C(55) 72.80(18) yes
Ru(2) C(54) C(58) 71.80(18) yes
C(55) C(54) C(58) 108.9(3) yes
Ru(2) C(55) C(54) 69.29(17) yes
Ru(2) C(55) C(56) 72.75(17) yes
C(54) C(55) C(56) 106.8(3) yes
Ru(2) C(56) C(55) 70.10(18) yes
Ru(2) C(56) C(57) 71.11(18) yes
C(55) C(56) C(57) 108.7(3) yes
Ru(2) C(57) C(56) 72.14(19) yes
Ru(2) C(57) C(58) 69.46(18) yes
C(56) C(57) C(58) 108.1(3) yes
Ru(2) C(58) C(54) 70.29(18) yes
Ru(2) C(58) C(57) 73.11(19) yes
C(54) C(58) C(57) 107.5(3) yes
P(2) C(59) C(60) 121.36(19) yes
P(2) C(59) C(64) 119.7(2) yes
C(60) C(59) C(64) 118.9(2) yes
C(59) C(60) C(61) 120.1(2) yes
C(60) C(61) C(62) 120.2(3) yes
C(61) C(62) C(63) 120.2(3) yes
C(62) C(63) C(64) 119.6(3) yes
C(59) C(64) C(63) 120.9(2) yes
P(2) C(65) C(66) 122.8(2) yes
P(2) C(65) C(70) 119.5(2) yes
C(66) C(65) C(70) 117.6(2) yes
C(65) C(66) C(67) 121.4(3) yes
C(66) C(67) C(68) 120.3(3) yes
C(67) C(68) C(69) 119.4(3) yes
C(68) C(69) C(70) 119.8(3) yes
C(65) C(70) C(69) 121.4(2) yes
P(2) C(71) C(72) 123.5(2) yes
P(2) C(71) C(76) 117.2(2) yes
C(72) C(71) C(76) 119.1(2) yes
C(71) C(72) C(73) 119.9(2) yes
C(72) C(73) C(74) 120.4(3) yes
C(73) C(74) C(75) 120.0(2) yes
C(74) C(75) C(76) 120.2(3) yes
C(71) C(76) C(75) 120.3(2) yes
C(2) C(3) H(1) 119.7 no
C(4) C(3) H(1) 119.7 no
C(3) C(4) H(2) 120.2 no
C(5) C(4) H(2) 120.2 no
C(4) C(5) H(3) 119.0 no
C(6) C(5) H(3) 119.0 no
C(2) C(7) H(4) 108.5 no
C(2) C(7) H(5) 108.5 no
C(8) C(7) H(4) 108.5 no
C(8) C(7) H(5) 108.5 no
H(4) C(7) H(5) 107.5 no
Ru(1) C(8) H(6) 113.5 no
C(7) C(8) H(6) 113.5 no
C(9) C(8) H(6) 113.5 no
Ru(1) C(9) H(7) 116.6 no
Ru(1) C(9) H(8) 116.6 no
C(8) C(9) H(7) 116.6 no
C(8) C(9) H(8) 116.6 no
H(7) C(9) H(8) 113.6 no
C(10) C(11) H(9) 119.4 no
C(12) C(11) H(9) 119.4 no
C(11) C(12) H(10) 119.8 no
C(13) C(12) H(10) 119.8 no
C(12) C(13) H(11) 120.3 no
C(14) C(13) H(11) 120.3 no
C(13) C(14) H(12) 119.7 no
C(15) C(14) H(12) 119.7 no
C(10) C(15) H(13) 119.5 no
C(14) C(15) H(13) 119.5 no
Ru(1) C(16) H(14) 125.3 no
C(17) C(16) H(14) 125.3 no
C(20) C(16) H(14) 125.3 no
Ru(1) C(17) H(15) 126.3 no
C(16) C(17) H(15) 126.3 no
C(18) C(17) H(15) 126.3 no
Ru(1) C(18) H(16) 125.5 no
C(17) C(18) H(16) 125.5 no
C(19) C(18) H(16) 125.5 no
Ru(1) C(19) H(17) 126.4 no
C(18) C(19) H(17) 126.4 no
C(20) C(19) H(17) 126.3 no
Ru(1) C(20) H(18) 126.1 no
C(16) C(20) H(18) 126.2 no
C(19) C(20) H(18) 126.1 no
C(21) C(22) H(19) 119.8 no
C(23) C(22) H(19) 119.8 no
C(22) C(23) H(20) 119.8 no
C(24) C(23) H(20) 119.8 no
C(23) C(24) H(21) 120.3 no
C(25) C(24) H(21) 120.3 no
C(24) C(25) H(22) 119.7 no
C(26) C(25) H(22) 119.7 no
C(21) C(26) H(23) 119.7 no
C(25) C(26) H(23) 119.7 no
C(27) C(28) H(24) 119.7 no
C(29) C(28) H(24) 119.7 no
C(28) C(29) H(25) 119.8 no
C(30) C(29) H(25) 119.9 no
C(29) C(30) H(26) 120.1 no
C(31) C(30) H(26) 120.1 no
C(30) C(31) H(27) 120.7 no
C(32) C(31) H(27) 120.7 no
C(27) C(32) H(28) 118.5 no
C(31) C(32) H(28) 118.5 no
C(33) C(34) H(29) 120.1 no
C(35) C(34) H(29) 120.1 no
C(34) C(35) H(30) 119.9 no
C(36) C(35) H(30) 119.9 no
C(35) C(36) H(31) 120.0 no
C(37) C(36) H(31) 120.0 no
C(36) C(37) H(32) 120.0 no
C(38) C(37) H(32) 120.0 no
C(33) C(38) H(33) 119.8 no
C(37) C(38) H(33) 119.8 no
C(40) C(41) H(34) 119.8 no
C(42) C(41) H(34) 119.8 no
C(41) C(42) H(35) 120.2 no
C(43) C(42) H(35) 120.2 no
C(42) C(43) H(36) 119.0 no
C(44) C(43) H(36) 119.0 no
C(40) C(45) H(37) 109.0 no
C(40) C(45) H(38) 109.0 no
C(46) C(45) H(37) 109.0 no
C(46) C(45) H(38) 109.0 no
H(37) C(45) H(38) 107.8 no
Ru(2) C(46) H(39) 113.5 no
C(45) C(46) H(39) 113.5 no
C(47) C(46) H(39) 113.5 no
Ru(2) C(47) H(40) 116.5 no
Ru(2) C(47) H(41) 116.5 no
C(46) C(47) H(40) 116.5 no
C(46) C(47) H(41) 116.5 no
H(40) C(47) H(41) 113.5 no
C(48) C(49) H(42) 119.5 no
C(50) C(49) H(42) 119.5 no
C(49) C(50) H(43) 119.6 no
C(51) C(50) H(43) 119.6 no
C(50) C(51) H(44) 120.5 no
C(52) C(51) H(44) 120.5 no
C(51) C(52) H(45) 119.7 no
C(53) C(52) H(45) 119.7 no
C(48) C(53) H(46) 119.5 no
C(52) C(53) H(46) 119.5 no
Ru(2) C(54) H(47) 125.5 no
C(55) C(54) H(47) 125.5 no
C(58) C(54) H(47) 125.4 no
Ru(2) C(55) H(48) 126.5 no
C(54) C(55) H(48) 126.5 no
C(56) C(55) H(48) 126.5 no
Ru(2) C(56) H(49) 125.7 no
C(55) C(56) H(49) 125.7 no
C(57) C(56) H(49) 125.7 no
Ru(2) C(57) H(50) 125.9 no
C(56) C(57) H(50) 125.9 no
C(58) C(57) H(50) 125.9 no
Ru(2) C(58) H(51) 126.1 no
C(54) C(58) H(51) 126.1 no
C(57) C(58) H(51) 126.1 no
C(59) C(60) H(52) 119.9 no
C(61) C(60) H(52) 120.0 no
C(60) C(61) H(53) 119.9 no
C(62) C(61) H(53) 119.9 no
C(61) C(62) H(54) 119.9 no
C(63) C(62) H(54) 119.9 no
C(62) C(63) H(55) 120.2 no
C(64) C(63) H(55) 120.2 no
C(59) C(64) H(56) 119.6 no
C(63) C(64) H(56) 119.6 no
C(65) C(66) H(57) 119.3 no
C(67) C(66) H(57) 119.3 no
C(66) C(67) H(58) 119.9 no
C(68) C(67) H(58) 119.8 no
C(67) C(68) H(59) 120.3 no
C(69) C(68) H(59) 120.3 no
C(68) C(69) H(60) 120.1 no
C(70) C(69) H(60) 120.1 no
C(65) C(70) H(61) 119.3 no
C(69) C(70) H(61) 119.3 no
C(71) C(72) H(62) 120.0 no
C(73) C(72) H(62) 120.0 no
C(72) C(73) H(63) 119.8 no
C(74) C(73) H(63) 119.8 no
C(73) C(74) H(64) 120.0 no
C(75) C(74) H(64) 120.0 no
C(74) C(75) H(65) 119.9 no
C(76) C(75) H(65) 119.9 no
C(71) C(76) H(66) 119.9 no
C(75) C(76) H(66) 119.9 no

loop_
_geom_bond_atom_site_label_1
_geom_bond_atom_site_label_2
_geom_bond_distance
_geom_bond_publ_flag
Ru(1) P(1) 2.3267(6) yes
Ru(1) O(1) 2.1136(19) yes
Ru(1) C(8) 2.183(3) yes
Ru(1) C(9) 2.207(3) yes
Ru(1) C(16) 2.169(3) yes
Ru(1) C(17) 2.188(3) yes
Ru(1) C(18) 2.233(3) yes
Ru(1) C(19) 2.249(3) yes
Ru(1) C(20) 2.206(3) yes
Ru(2) P(2) 2.3205(6) yes
Ru(2) O(2) 2.1139(19) yes
Ru(2) C(46) 2.185(2) yes
Ru(2) C(47) 2.200(3) yes
Ru(2) C(54) 2.168(3) yes
Ru(2) C(55) 2.214(2) yes
Ru(2) C(56) 2.249(3) yes
Ru(2) C(57) 2.235(3) yes
Ru(2) C(58) 2.188(3) yes
P(1) C(21) 1.831(2) yes
P(1) C(27) 1.839(3) yes
P(1) C(33) 1.837(2) yes
P(2) C(59) 1.827(2) yes
P(2) C(65) 1.842(2) yes
P(2) C(71) 1.831(2) yes
O(1) C(1) 1.324(3) yes
O(2) C(39) 1.330(3) yes
C(1) C(2) 1.414(4) yes
C(1) C(6) 1.420(3) yes
C(2) C(3) 1.389(4) yes
C(2) C(7) 1.500(4) yes
C(3) C(4) 1.383(4) yes
C(4) C(5) 1.373(5) yes
C(5) C(6) 1.397(4) yes
C(6) C(10) 1.484(4) yes
C(7) C(8) 1.508(4) yes
C(8) C(9) 1.400(4) yes
C(10) C(11) 1.401(4) yes
C(10) C(15) 1.404(4) yes
C(11) C(12) 1.382(4) yes
C(12) C(13) 1.390(5) yes
C(13) C(14) 1.375(5) yes
C(14) C(15) 1.386(5) yes
C(16) C(17) 1.389(5) yes
C(16) C(20) 1.417(6) yes
C(17) C(18) 1.428(5) yes
C(18) C(19) 1.402(5) yes
C(19) C(20) 1.424(6) yes
C(21) C(22) 1.401(3) yes
C(21) C(26) 1.394(3) yes
C(22) C(23) 1.377(4) yes
C(23) C(24) 1.396(4) yes
C(24) C(25) 1.376(4) yes
C(25) C(26) 1.384(4) yes
C(27) C(28) 1.394(4) yes
C(27) C(32) 1.360(4) yes
C(28) C(29) 1.390(5) yes
C(29) C(30) 1.389(5) yes
C(30) C(31) 1.367(5) yes
C(31) C(32) 1.406(4) yes
C(33) C(34) 1.392(4) yes
C(33) C(38) 1.391(3) yes
C(34) C(35) 1.391(4) yes
C(35) C(36) 1.392(4) yes
C(36) C(37) 1.378(4) yes
C(37) C(38) 1.390(4) yes
C(39) C(40) 1.423(4) yes
C(39) C(44) 1.405(3) yes
C(40) C(41) 1.394(4) yes
C(40) C(45) 1.502(4) yes
C(41) C(42) 1.392(4) yes
C(42) C(43) 1.369(5) yes
C(43) C(44) 1.401(4) yes
C(44) C(48) 1.482(4) yes
C(45) C(46) 1.500(4) yes
C(46) C(47) 1.407(4) yes
C(48) C(49) 1.405(4) yes
C(48) C(53) 1.397(4) yes
C(49) C(50) 1.378(5) yes
C(50) C(51) 1.382(5) yes
C(51) C(52) 1.388(6) yes
C(52) C(53) 1.381(5) yes
C(54) C(55) 1.424(5) yes
C(54) C(58) 1.415(4) yes
C(55) C(56) 1.422(5) yes
C(56) C(57) 1.413(5) yes
C(57) C(58) 1.420(4) yes
C(59) C(60) 1.391(3) yes
C(59) C(64) 1.392(3) yes
C(60) C(61) 1.390(4) yes
C(61) C(62) 1.378(4) yes
C(62) C(63) 1.385(5) yes
C(63) C(64) 1.382(4) yes
C(65) C(66) 1.385(4) yes
C(65) C(70) 1.385(4) yes
C(66) C(67) 1.388(4) yes
C(67) C(68) 1.375(5) yes
C(68) C(69) 1.380(5) yes
C(69) C(70) 1.393(4) yes
C(71) C(72) 1.396(4) yes
C(71) C(76) 1.396(4) yes
C(72) C(73) 1.400(4) yes
C(73) C(74) 1.373(5) yes
C(74) C(75) 1.389(4) yes
C(75) C(76) 1.387(4) yes
C(3) H(1) 0.950 no
C(4) H(2) 0.950 no
C(5) H(3) 0.950 no
C(7) H(4) 0.990 no
C(7) H(5) 0.990 no
C(8) H(6) 1.000 no
C(9) H(7) 0.990 no
C(9) H(8) 0.990 no
C(11) H(9) 0.950 no
C(12) H(10) 0.950 no
C(13) H(11) 0.950 no
C(14) H(12) 0.950 no
C(15) H(13) 0.950 no
C(16) H(14) 1.000 no
C(17) H(15) 1.000 no
C(18) H(16) 1.000 no
C(19) H(17) 1.000 no
C(20) H(18) 1.000 no
C(22) H(19) 0.950 no
C(23) H(20) 0.950 no
C(24) H(21) 0.950 no
C(25) H(22) 0.950 no
C(26) H(23) 0.950 no
C(28) H(24) 0.950 no
C(29) H(25) 0.950 no
C(30) H(26) 0.950 no
C(31) H(27) 0.950 no
C(32) H(28) 0.950 no
C(34) H(29) 0.950 no
C(35) H(30) 0.950 no
C(36) H(31) 0.950 no
C(37) H(32) 0.950 no
C(38) H(33) 0.950 no
C(41) H(34) 0.950 no
C(42) H(35) 0.950 no
C(43) H(36) 0.950 no
C(45) H(37) 0.990 no
C(45) H(38) 0.990 no
C(46) H(39) 1.000 no
C(47) H(40) 0.990 no
C(47) H(41) 0.990 no
C(49) H(42) 0.950 no
C(50) H(43) 0.950 no
C(51) H(44) 0.950 no
C(52) H(45) 0.950 no
C(53) H(46) 0.950 no
C(54) H(47) 1.000 no
C(55) H(48) 1.000 no
C(56) H(49) 1.000 no
C(57) H(50) 1.000 no
C(58) H(51) 1.000 no
C(60) H(52) 0.950 no
C(61) H(53) 0.950 no
C(62) H(54) 0.950 no
C(63) H(55) 0.950 no
C(64) H(56) 0.950 no
C(66) H(57) 0.950 no
C(67) H(58) 0.950 no
C(68) H(59) 0.950 no
C(69) H(60) 0.950 no
C(70) H(61) 0.950 no
C(72) H(62) 0.950 no
C(73) H(63) 0.950 no
C(74) H(64) 0.950 no
C(75) H(65) 0.950 no
C(76) H(66) 0.950 no

loop_
_geom_contact_atom_site_label_1
_geom_contact_atom_site_label_2
_geom_contact_distance
_geom_contact_site_symmetry_2
Ru(1) C(1) 2.975(2) .
Ru(1) C(2) 3.434(2) .
Ru(1) C(7) 3.141(3) .
Ru(1) C(21) 3.557(2) .
Ru(1) C(27) 3.405(2) .
Ru(2) C(39) 2.981(2) .
Ru(2) C(40) 3.408(2) .
Ru(2) C(45) 3.126(3) .
Ru(2) C(59) 3.546(2) .
Ru(2) C(65) 3.458(2) .
Ru(2) C(71) 3.589(2) .
P(1) O(1) 2.992(2) .
P(1) C(9) 3.006(3) .
P(1) C(17) 3.395(3) .
P(1) C(18) 3.287(3) .
P(1) C(22) 2.805(3) .
P(1) C(26) 2.821(2) .
P(1) C(28) 2.807(3) .
P(1) C(32) 2.806(3) .
P(1) C(34) 2.780(2) .
P(1) C(38) 2.833(2) .
P(2) O(2) 2.945(2) .
P(2) C(47) 3.026(2) .
P(2) C(57) 3.301(3) .
P(2) C(58) 3.433(3) .
P(2) C(60) 2.814(3) .
P(2) C(64) 2.791(3) .
P(2) C(66) 2.842(3) .
P(2) C(70) 2.797(3) .
P(2) C(72) 2.849(3) .
P(2) C(76) 2.764(2) .
O(1) P(1) 2.992(2) .
O(1) C(2) 2.385(3) .
O(1) C(6) 2.378(3) .
O(1) C(7) 2.784(3) .
O(1) C(8) 2.930(3) .
O(1) C(9) 3.410(3) .
O(1) C(10) 2.857(3) .
O(1) C(11) 2.963(3) .
O(1) C(19) 3.135(4) .
O(1) C(20) 3.422(4) .
O(1) C(21) 3.531(3) .
O(1) C(26) 3.415(3) .
O(1) C(33) 3.600(3) .
O(1) C(34) 3.202(3) .
O(2) P(2) 2.945(2) .
O(2) C(40) 2.380(3) .
O(2) C(44) 2.385(3) .
O(2) C(45) 2.779(3) .
O(2) C(46) 2.938(3) .
O(2) C(47) 3.452(3) .
O(2) C(48) 2.873(3) .
O(2) C(53) 3.005(3) .
O(2) C(55) 3.401(3) .
O(2) C(56) 3.114(3) .
O(2) C(59) 3.404(3) .
O(2) C(60) 3.348(3) .
O(2) C(71) 3.558(3) .
O(2) C(76) 3.180(3) .
C(1) Ru(1) 2.975(2) .
C(1) C(3) 2.432(4) .
C(1) C(4) 2.808(4) .
C(1) C(5) 2.424(4) .
C(1) C(7) 2.483(4) .
C(1) C(8) 3.081(4) .
C(1) C(10) 2.530(4) .
C(1) C(11) 3.124(4) .
C(2) Ru(1) 3.434(2) .
C(2) O(1) 2.385(3) .
C(2) C(4) 2.408(4) .
C(2) C(5) 2.769(4) .
C(2) C(6) 2.437(4) .
C(2) C(8) 2.539(4) .
C(2) C(23) 3.505(4) 2_646
C(3) C(1) 2.432(4) .
C(3) C(5) 2.382(5) .
C(3) C(6) 2.797(4) .
C(3) C(7) 2.535(4) .
C(3) C(16) 3.451(4) 3_666
C(4) C(1) 2.808(4) .
C(4) C(2) 2.408(4) .
C(4) C(6) 2.422(4) .
C(5) C(1) 2.424(4) .
C(5) C(2) 2.769(4) .
C(5) C(3) 2.382(5) .
C(5) C(10) 2.495(4) .
C(5) C(15) 3.074(5) .
C(5) C(74) 3.564(4) 2_645
C(6) O(1) 2.378(3) .
C(6) C(2) 2.437(4) .
C(6) C(3) 2.797(4) .
C(6) C(4) 2.422(4) .
C(6) C(11) 2.516(4) .
C(6) C(15) 2.515(4) .
C(7) Ru(1) 3.141(3) .
C(7) O(1) 2.784(3) .
C(7) C(1) 2.483(4) .
C(7) C(3) 2.535(4) .
C(7) C(9) 2.549(4) .
C(8) O(1) 2.930(3) .
C(8) C(1) 3.081(4) .
C(8) C(2) 2.539(4) .
C(8) C(16) 3.015(5) .
C(8) C(20) 3.150(4) .
C(9) P(1) 3.006(3) .
C(9) O(1) 3.410(3) .
C(9) C(7) 2.549(4) .
C(9) C(16) 3.170(5) .
C(9) C(17) 3.466(5) .
C(9) C(28) 3.397(4) .
C(9) C(33) 3.328(3) .
C(9) C(74) 3.547(4) 4_465
C(10) O(1) 2.857(3) .
C(10) C(1) 2.530(4) .
C(10) C(5) 2.495(4) .
C(10) C(12) 2.424(4) .
C(10) C(13) 2.810(5) .
C(10) C(14) 2.428(5) .
C(11) O(1) 2.963(3) .
C(11) C(1) 3.124(4) .
C(11) C(6) 2.516(4) .
C(11) C(13) 2.405(5) .
C(11) C(14) 2.763(5) .
C(11) C(15) 2.396(4) .
C(11) C(26) 3.415(4) .
C(11) C(38) 3.436(4) 2_646
C(12) C(10) 2.424(4) .
C(12) C(14) 2.387(5) .
C(12) C(15) 2.763(4) .
C(12) C(25) 3.307(4) .
C(12) C(26) 3.507(4) .
C(13) C(10) 2.810(5) .
C(13) C(11) 2.405(5) .
C(13) C(15) 2.399(5) .
C(14) C(10) 2.428(5) .
C(14) C(11) 2.763(5) .
C(14) C(12) 2.387(5) .
C(15) C(5) 3.074(5) .
C(15) C(6) 2.515(4) .
C(15) C(11) 2.396(4) .
C(15) C(12) 2.763(4) .
C(15) C(13) 2.399(5) .
C(16) C(3) 3.451(4) 3_666
C(16) C(8) 3.015(5) .
C(16) C(9) 3.170(5) .
C(16) C(18) 2.267(5) .
C(16) C(19) 2.292(5) .
C(17) P(1) 3.395(3) .
C(17) C(9) 3.466(5) .
C(17) C(19) 2.303(5) .
C(17) C(20) 2.287(5) .
C(17) C(27) 3.345(4) .
C(18) P(1) 3.287(3) .
C(18) C(16) 2.267(5) .
C(18) C(20) 2.275(5) .
C(18) C(26) 3.422(4) .
C(19) O(1) 3.135(4) .
C(19) C(16) 2.292(5) .
C(19) C(17) 2.303(5) .
C(19) C(61) 3.552(4) .
C(20) O(1) 3.422(4) .
C(20) C(8) 3.150(4) .
C(20) C(17) 2.287(5) .
C(20) C(18) 2.275(5) .
C(21) Ru(1) 3.557(2) .
C(21) O(1) 3.531(3) .
C(21) C(23) 2.410(4) .
C(21) C(24) 2.793(4) .
C(21) C(25) 2.412(4) .
C(21) C(27) 2.860(3) .
C(21) C(32) 3.060(4) .
C(21) C(33) 2.818(3) .
C(21) C(34) 3.516(3) .
C(22) P(1) 2.805(3) .
C(22) C(24) 2.407(4) .
C(22) C(25) 2.770(4) .
C(22) C(26) 2.405(3) .
C(22) C(27) 3.318(4) .
C(22) C(32) 3.255(4) .
C(22) C(33) 3.180(4) .
C(22) C(38) 3.490(4) .
C(23) C(2) 3.505(4) 2_656
C(23) C(21) 2.410(4) .
C(23) C(25) 2.393(4) .
C(23) C(26) 2.766(4) .
C(24) C(21) 2.793(4) .
C(24) C(22) 2.407(4) .
C(24) C(26) 2.398(4) .
C(25) C(12) 3.307(4) .
C(25) C(21) 2.412(4) .
C(25) C(22) 2.770(4) .
C(25) C(23) 2.393(4) .
C(25) C(56) 3.468(4) .
C(26) P(1) 2.821(2) .
C(26) O(1) 3.415(3) .
C(26) C(11) 3.415(4) .
C(26) C(12) 3.507(4) .
C(26) C(18) 3.422(4) .
C(26) C(22) 2.405(3) .
C(26) C(23) 2.766(4) .
C(26) C(24) 2.398(4) .
C(27) Ru(1) 3.405(2) .
C(27) C(17) 3.345(4) .
C(27) C(21) 2.860(3) .
C(27) C(22) 3.318(4) .
C(27) C(29) 2.419(4) .
C(27) C(30) 2.801(4) .
C(27) C(31) 2.430(4) .
C(27) C(33) 2.943(3) .
C(27) C(38) 3.174(3) .
C(28) P(1) 2.807(3) .
C(28) C(9) 3.397(4) .
C(28) C(30) 2.410(4) .
C(28) C(31) 2.771(5) .
C(28) C(32) 2.356(5) .
C(28) C(33) 3.464(4) .
C(28) C(38) 3.432(4) .
C(29) C(27) 2.419(4) .
C(29) C(31) 2.385(5) .
C(29) C(32) 2.732(5) .
C(30) C(27) 2.801(4) .
C(30) C(28) 2.410(4) .
C(30) C(32) 2.384(5) .
C(31) C(27) 2.430(4) .
C(31) C(28) 2.771(5) .
C(31) C(29) 2.385(5) .
C(32) P(1) 2.806(3) .
C(32) C(21) 3.060(4) .
C(32) C(22) 3.255(4) .
C(32) C(28) 2.356(5) .
C(32) C(29) 2.732(5) .
C(32) C(30) 2.384(5) .
C(33) O(1) 3.600(3) .
C(33) C(9) 3.328(3) .
C(33) C(21) 2.818(3) .
C(33) C(22) 3.180(4) .
C(33) C(27) 2.943(3) .
C(33) C(28) 3.464(4) .
C(33) C(35) 2.408(4) .
C(33) C(36) 2.783(3) .
C(33) C(37) 2.414(3) .
C(34) P(1) 2.780(2) .
C(34) O(1) 3.202(3) .
C(34) C(21) 3.516(3) .
C(34) C(36) 2.412(3) .
C(34) C(37) 2.781(4) .
C(34) C(38) 2.404(4) .
C(35) C(33) 2.408(4) .
C(35) C(37) 2.400(4) .
C(35) C(38) 2.770(4) .
C(36) C(33) 2.783(3) .
C(36) C(34) 2.412(3) .
C(36) C(38) 2.397(4) .
C(36) C(46) 3.585(4) 4_465
C(37) C(33) 2.414(3) .
C(37) C(34) 2.781(4) .
C(37) C(35) 2.400(4) .
C(37) C(46) 3.437(4) 4_465
C(37) C(47) 3.492(4) 4_465
C(38) P(1) 2.833(2) .
C(38) C(11) 3.436(4) 2_656
C(38) C(22) 3.490(4) .
C(38) C(27) 3.174(3) .
C(38) C(28) 3.432(4) .
C(38) C(34) 2.404(4) .
C(38) C(35) 2.770(4) .
C(38) C(36) 2.397(4) .
C(38) C(47) 3.480(4) 4_465
C(39) Ru(2) 2.981(2) .
C(39) C(41) 2.438(4) .
C(39) C(42) 2.808(4) .
C(39) C(43) 2.417(4) .
C(39) C(45) 2.501(3) .
C(39) C(46) 3.088(3) .
C(39) C(48) 2.518(4) .
C(39) C(53) 3.118(4) .
C(39) C(55) 3.584(4) .
C(39) C(56) 3.599(4) .
C(40) Ru(2) 3.408(2) .
C(40) O(2) 2.380(3) .
C(40) C(42) 2.418(4) .
C(40) C(43) 2.774(4) .
C(40) C(44) 2.437(4) .
C(40) C(46) 2.502(4) .
C(40) C(63) 3.515(4) 2_655
C(41) C(39) 2.438(4) .
C(41) C(43) 2.387(4) .
C(41) C(44) 2.800(4) .
C(41) C(45) 2.540(4) .
C(41) C(46) 3.590(4) .
C(42) C(39) 2.808(4) .
C(42) C(40) 2.418(4) .
C(42) C(44) 2.423(4) .
C(43) C(39) 2.417(4) .
C(43) C(40) 2.774(4) .
C(43) C(41) 2.387(4) .
C(43) C(48) 2.492(4) .
C(43) C(49) 3.066(4) .
C(44) O(2) 2.385(3) .
C(44) C(40) 2.437(4) .
C(44) C(41) 2.800(4) .
C(44) C(42) 2.423(4) .
C(44) C(49) 2.510(4) .
C(44) C(53) 2.513(4) .
C(45) Ru(2) 3.126(3) .
C(45) O(2) 2.779(3) .
C(45) C(39) 2.501(3) .
C(45) C(41) 2.540(4) .
C(45) C(47) 2.556(4) .
C(46) O(2) 2.938(3) .
C(46) C(36) 3.585(4) 4_564
C(46) C(37) 3.437(4) 4_564
C(46) C(39) 3.088(3) .
C(46) C(40) 2.502(4) .
C(46) C(41) 3.590(4) .
C(46) C(54) 3.016(4) .
C(46) C(55) 3.157(4) .
C(47) P(2) 3.026(2) .
C(47) O(2) 3.452(3) .
C(47) C(37) 3.492(4) 4_564
C(47) C(38) 3.480(4) 4_564
C(47) C(45) 2.556(4) .
C(47) C(54) 3.130(4) .
C(47) C(58) 3.439(4) .
C(47) C(70) 3.454(4) .
C(47) C(71) 3.352(3) .
C(48) O(2) 2.873(3) .
C(48) C(39) 2.518(4) .
C(48) C(43) 2.492(4) .
C(48) C(50) 2.422(5) .
C(48) C(51) 2.807(4) .
C(48) C(52) 2.418(4) .
C(49) C(43) 3.066(4) .
C(49) C(44) 2.510(4) .
C(49) C(51) 2.398(5) .
C(49) C(52) 2.760(5) .
C(49) C(53) 2.397(4) .
C(50) C(48) 2.422(5) .
C(50) C(52) 2.387(6) .
C(50) C(53) 2.762(5) .
C(51) C(48) 2.807(4) .
C(51) C(49) 2.398(5) .
C(51) C(53) 2.406(5) .
C(52) C(48) 2.418(4) .
C(52) C(49) 2.760(5) .
C(52) C(50) 2.387(6) .
C(52) C(60) 3.596(5) .
C(52) C(61) 3.292(5) .
C(52) C(72) 3.599(5) 2_655
C(53) O(2) 3.005(3) .
C(53) C(39) 3.118(4) .
C(53) C(44) 2.513(4) .
C(53) C(49) 2.397(4) .
C(53) C(50) 2.762(5) .
C(53) C(51) 2.406(5) .
C(53) C(60) 3.459(4) .
C(53) C(72) 3.597(4) 2_655
C(54) C(46) 3.016(4) .
C(54) C(47) 3.130(4) .
C(54) C(56) 2.285(5) .
C(54) C(57) 2.286(4) .
C(55) O(2) 3.401(3) .
C(55) C(39) 3.584(4) .
C(55) C(46) 3.157(4) .
C(55) C(57) 2.303(5) .
C(55) C(58) 2.309(4) .
C(56) O(2) 3.114(3) .
C(56) C(25) 3.468(4) .
C(56) C(39) 3.599(4) .
C(56) C(54) 2.285(5) .
C(56) C(58) 2.294(5) .
C(57) P(2) 3.301(3) .
C(57) C(54) 2.286(4) .
C(57) C(55) 2.303(5) .
C(57) C(60) 3.441(4) .
C(58) P(2) 3.433(3) .
C(58) C(47) 3.439(4) .
C(58) C(55) 2.309(4) .
C(58) C(56) 2.294(5) .
C(58) C(65) 3.470(4) .
C(58) C(70) 3.589(4) .
C(59) Ru(2) 3.546(2) .
C(59) O(2) 3.404(3) .
C(59) C(61) 2.410(4) .
C(59) C(62) 2.781(4) .
C(59) C(63) 2.413(4) .
C(59) C(65) 2.860(3) .
C(59) C(66) 3.056(4) .
C(59) C(71) 2.774(3) .
C(59) C(76) 3.324(4) .
C(60) P(2) 2.814(3) .
C(60) O(2) 3.348(3) .
C(60) C(52) 3.596(5) .
C(60) C(53) 3.459(4) .
C(60) C(57) 3.441(4) .
C(60) C(62) 2.400(4) .
C(60) C(63) 2.775(4) .
C(60) C(64) 2.397(4) .
C(61) C(19) 3.552(4) .
C(61) C(52) 3.292(5) .
C(61) C(59) 2.410(4) .
C(61) C(63) 2.396(4) .
C(61) C(64) 2.762(4) .
C(62) C(59) 2.781(4) .
C(62) C(60) 2.400(4) .
C(62) C(64) 2.392(4) .
C(63) C(40) 3.515(4) 2_645
C(63) C(59) 2.413(4) .
C(63) C(60) 2.775(4) .
C(63) C(61) 2.396(4) .
C(64) P(2) 2.791(3) .
C(64) C(60) 2.397(4) .
C(64) C(61) 2.762(4) .
C(64) C(62) 2.392(4) .
C(64) C(65) 3.373(4) .
C(64) C(66) 3.249(4) .
C(64) C(71) 3.052(4) .
C(64) C(72) 3.556(4) .
C(65) Ru(2) 3.458(2) .
C(65) C(58) 3.470(4) .
C(65) C(59) 2.860(3) .
C(65) C(64) 3.373(4) .
C(65) C(67) 2.418(4) .
C(65) C(68) 2.803(4) .
C(65) C(69) 2.424(4) .
C(65) C(71) 2.925(3) .
C(65) C(72) 3.156(3) .
C(66) P(2) 2.842(3) .
C(66) C(59) 3.056(4) .
C(66) C(64) 3.249(4) .
C(66) C(68) 2.397(4) .
C(66) C(69) 2.754(4) .
C(66) C(70) 2.369(4) .
C(67) C(65) 2.418(4) .
C(67) C(69) 2.380(5) .
C(67) C(70) 2.750(4) .
C(68) C(65) 2.803(4) .
C(68) C(66) 2.397(4) .
C(68) C(70) 2.400(4) .
C(69) C(65) 2.424(4) .
C(69) C(66) 2.754(4) .
C(69) C(67) 2.380(5) .
C(70) P(2) 2.797(3) .
C(70) C(47) 3.454(4) .
C(70) C(58) 3.589(4) .
C(70) C(66) 2.369(4) .
C(70) C(67) 2.750(4) .
C(70) C(68) 2.400(4) .
C(70) C(71) 3.528(4) .
C(70) C(72) 3.476(4) .
C(71) Ru(2) 3.589(2) .
C(71) O(2) 3.558(3) .
C(71) C(47) 3.352(3) .
C(71) C(59) 2.774(3) .
C(71) C(64) 3.052(4) .
C(71) C(65) 2.925(3) .
C(71) C(70) 3.528(4) .
C(71) C(73) 2.420(4) .
C(71) C(74) 2.790(4) .
C(71) C(75) 2.413(4) .
C(72) P(2) 2.849(3) .
C(72) C(52) 3.599(5) 2_645
C(72) C(53) 3.597(4) 2_645
C(72) C(64) 3.556(4) .
C(72) C(65) 3.156(3) .
C(72) C(70) 3.476(4) .
C(72) C(74) 2.406(4) .
C(72) C(75) 2.775(4) .
C(72) C(76) 2.407(4) .
C(73) C(71) 2.420(4) .
C(73) C(75) 2.392(5) .
C(73) C(76) 2.774(4) .
C(74) C(5) 3.564(4) 2_655
C(74) C(9) 3.547(4) 4_564
C(74) C(71) 2.790(4) .
C(74) C(72) 2.406(4) .
C(74) C(76) 2.407(4) .
C(75) C(71) 2.413(4) .
C(75) C(72) 2.775(4) .
C(75) C(73) 2.392(5) .
C(76) P(2) 2.764(2) .
C(76) O(2) 3.180(3) .
C(76) C(59) 3.324(4) .
C(76) C(72) 2.407(4) .
C(76) C(73) 2.774(4) .
C(76) C(74) 2.407(4) .
Ru(1) H(4) 3.349 .
Ru(1) H(6) 2.739 .
Ru(1) H(7) 2.794 .
Ru(1) H(8) 2.794 .
Ru(1) H(14) 2.865 .
Ru(1) H(15) 2.894 .
Ru(1) H(16) 2.930 .
Ru(1) H(17) 2.954 .
Ru(1) H(18) 2.910 .
Ru(1) H(23) 3.168 .
Ru(1) H(29) 3.482 .
Ru(2) H(37) 3.300 .
Ru(2) H(39) 2.742 .
Ru(2) H(40) 2.787 .
Ru(2) H(41) 2.787 .
Ru(2) H(47) 2.866 .
Ru(2) H(48) 2.922 .
Ru(2) H(49) 2.946 .
Ru(2) H(50) 2.936 .
Ru(2) H(51) 2.892 .
Ru(2) H(52) 3.167 .
Ru(2) H(61) 3.554 .
Ru(2) H(66) 3.563 .
P(1) H(7) 2.892 .
P(1) H(8) 3.562 .
P(1) H(15) 3.548 .
P(1) H(16) 3.310 .
P(1) H(19) 2.889 .
P(1) H(23) 2.918 .
P(1) H(24) 2.893 .
P(1) H(28) 2.886 .
P(1) H(29) 2.850 .
P(1) H(33) 2.934 .
P(2) H(41) 2.889 .
P(2) H(50) 3.332 .
P(2) H(52) 2.912 .
P(2) H(56) 2.869 .
P(2) H(57) 2.939 .
P(2) H(61) 2.864 .
P(2) H(62) 2.969 .
P(2) H(66) 2.826 .
O(1) H(4) 2.746 .
O(1) H(7) 3.546 .
O(1) H(9) 2.588 .
O(1) H(17) 3.195 .
O(1) H(23) 2.833 .
O(1) H(29) 2.378 .
O(2) H(37) 2.705 .
O(2) H(46) 2.650 .
O(2) H(49) 3.157 .
O(2) H(52) 2.872 .
O(2) H(66) 2.372 .
C(1) H(1) 3.288 .
C(1) H(3) 3.281 .
C(1) H(4) 2.710 .
C(1) H(5) 3.295 .
C(1) H(9) 2.915 .
C(1) H(17) 3.521 .
C(1) H(18) 3.537 .
C(1) H(19) 3.449 2_646
C(1) H(20) 3.060 2_646
C(1) H(29) 3.140 .
C(2) H(1) 2.034 .
C(2) H(2) 3.265 .
C(2) H(4) 2.043 .
C(2) H(5) 2.043 .
C(2) H(6) 2.978 .
C(2) H(14) 3.496 3_666
C(2) H(20) 2.584 2_646
C(2) H(29) 3.545 .
C(3) H(2) 2.034 .
C(3) H(3) 3.235 .
C(3) H(4) 3.119 .
C(3) H(5) 2.573 .
C(3) H(14) 2.767 3_666
C(3) H(20) 2.780 2_646
C(4) H(1) 2.029 .
C(4) H(3) 2.013 .
C(4) H(14) 3.130 3_666
C(4) H(20) 3.366 2_646
C(4) H(26) 3.491 1_545
C(4) H(43) 3.464 1_545
C(4) H(63) 3.179 2_645
C(4) H(64) 3.096 2_645
C(5) H(1) 3.238 .
C(5) H(2) 2.024 .
C(5) H(13) 2.903 .
C(5) H(19) 3.533 2_646
C(5) H(36) 3.393 1_545
C(5) H(42) 3.477 1_545
C(5) H(63) 3.457 2_645
C(5) H(64) 2.866 2_645
C(6) H(2) 3.276 .
C(6) H(3) 2.035 .
C(6) H(9) 2.679 .
C(6) H(13) 2.676 .
C(6) H(19) 3.264 2_646
C(6) H(64) 3.275 2_645
C(7) H(1) 2.705 .
C(7) H(6) 2.115 .
C(7) H(7) 2.679 .
C(7) H(8) 3.340 .
C(7) H(18) 3.568 3_666
C(7) H(20) 2.948 2_646
C(7) H(29) 3.203 .
C(7) H(54) 3.133 3_666
C(8) H(4) 2.049 .
C(8) H(5) 2.049 .
C(8) H(7) 2.045 .
C(8) H(8) 2.045 .
C(8) H(14) 3.048 .
C(8) H(18) 3.282 .
C(8) H(18) 3.214 3_666
C(9) H(4) 2.593 .
C(9) H(5) 3.069 .
C(9) H(6) 2.019 .
C(9) H(14) 3.187 .
C(9) H(24) 2.744 .
C(9) H(29) 3.510 .
C(9) H(41) 3.382 4_465
C(10) H(3) 2.638 .
C(10) H(9) 2.042 .
C(10) H(10) 3.278 .
C(10) H(12) 3.282 .
C(10) H(13) 2.046 .
C(10) H(17) 3.381 .
C(10) H(23) 3.496 .
C(10) H(32) 3.289 2_646
C(10) H(33) 3.307 2_646
C(11) H(10) 2.030 .
C(11) H(11) 3.263 .
C(11) H(13) 3.258 .
C(11) H(19) 3.439 2_646
C(11) H(23) 3.005 .
C(11) H(32) 3.479 2_646
C(11) H(33) 2.658 2_646
C(12) H(9) 2.025 .
C(12) H(11) 2.041 .
C(12) H(12) 3.245 .
C(12) H(22) 2.938 .
C(12) H(23) 3.298 .
C(12) H(32) 3.560 2_646
C(12) H(33) 2.869 2_646
C(12) H(40) 3.458 3_766
C(12) H(60) 3.354 3_766
C(13) H(9) 3.258 .
C(13) H(10) 2.036 .
C(13) H(12) 2.022 .
C(13) H(13) 3.250 .
C(13) H(22) 3.251 .
C(13) H(32) 3.487 2_646
C(13) H(40) 3.420 3_766
C(13) H(47) 3.420 3_766
C(13) H(51) 3.110 .
C(14) H(10) 3.244 .
C(14) H(11) 2.028 .
C(14) H(13) 2.030 .
C(14) H(32) 3.334 2_646
C(14) H(35) 2.879 1_545
C(14) H(47) 3.535 3_766
C(14) H(50) 3.593 .
C(14) H(51) 3.106 .
C(15) H(3) 2.859 .
C(15) H(9) 3.257 .
C(15) H(11) 3.257 .
C(15) H(12) 2.032 .
C(15) H(17) 3.426 .
C(15) H(32) 3.212 2_646
C(15) H(35) 3.275 1_545
C(15) H(36) 3.197 1_545
C(16) H(1) 3.021 3_666
C(16) H(6) 2.803 .
C(16) H(8) 3.114 .
C(16) H(15) 2.139 .
C(16) H(16) 3.230 .
C(16) H(17) 3.259 .
C(16) H(18) 2.164 .
C(16) H(53) 3.388 .
C(17) H(8) 3.420 .
C(17) H(14) 2.130 .
C(17) H(16) 2.168 .
C(17) H(17) 3.269 .
C(17) H(18) 3.249 .
C(17) H(43) 3.456 .
C(17) H(53) 3.481 .
C(18) H(14) 3.232 .
C(18) H(15) 2.175 .
C(18) H(17) 2.151 .
C(18) H(18) 3.240 .
C(18) H(23) 2.821 .
C(18) H(49) 3.274 .
C(18) H(50) 3.478 .
C(18) H(52) 3.485 .
C(18) H(53) 3.270 .
C(19) H(14) 3.255 .
C(19) H(15) 3.265 .
C(19) H(16) 2.143 .
C(19) H(18) 2.169 .
C(19) H(23) 2.981 .
C(19) H(50) 3.154 .
C(19) H(52) 3.456 .
C(19) H(53) 3.067 .
C(20) H(1) 3.556 3_666
C(20) H(6) 3.017 .
C(20) H(6) 3.269 3_666
C(20) H(14) 2.156 .
C(20) H(15) 3.252 .
C(20) H(16) 3.241 .
C(20) H(17) 2.171 .
C(20) H(53) 3.139 .
C(21) H(16) 3.300 .
C(21) H(19) 2.047 .
C(21) H(20) 3.267 .
C(21) H(22) 3.266 .
C(21) H(23) 2.040 .
C(21) H(28) 2.555 .
C(21) H(29) 3.512 .
C(22) H(20) 2.024 .
C(22) H(21) 3.264 .
C(22) H(23) 3.265 .
C(22) H(27) 3.439 2_646
C(22) H(28) 2.673 .
C(22) H(30) 3.596 2_656
C(22) H(33) 3.446 .
C(23) H(4) 3.295 2_656
C(23) H(19) 2.025 .
C(23) H(21) 2.047 .
C(23) H(22) 3.252 .
C(23) H(26) 3.094 2_646
C(23) H(28) 3.402 .
C(23) H(29) 3.544 2_656
C(23) H(30) 3.248 2_656
C(24) H(19) 3.264 .
C(24) H(20) 2.042 .
C(24) H(22) 2.023 .
C(24) H(23) 3.251 .
C(24) H(26) 3.348 2_646
C(24) H(30) 3.249 2_656
C(24) H(60) 3.157 3_766
C(25) H(10) 3.039 .
C(25) H(20) 3.250 .
C(25) H(21) 2.029 .
C(25) H(23) 2.030 .
C(25) H(60) 3.329 3_766
C(26) H(9) 3.286 .
C(26) H(10) 3.471 .
C(26) H(16) 2.890 .
C(26) H(19) 3.264 .
C(26) H(21) 3.256 .
C(26) H(22) 2.029 .
C(26) H(28) 3.260 .
C(27) H(9) 3.559 2_656
C(27) H(15) 2.958 .
C(27) H(16) 3.545 .
C(27) H(19) 3.141 .
C(27) H(24) 2.039 .
C(27) H(25) 3.274 .
C(27) H(27) 3.279 .
C(27) H(28) 1.996 .
C(27) H(33) 2.700 .
C(28) H(7) 3.392 .
C(28) H(8) 3.145 .
C(28) H(10) 3.414 2_656
C(28) H(15) 3.055 .
C(28) H(25) 2.037 .
C(28) H(26) 3.267 .
C(28) H(28) 3.215 .
C(28) H(33) 2.878 .
C(28) H(41) 3.464 4_465
C(28) H(61) 3.407 4_465
C(29) H(10) 3.193 2_656
C(29) H(15) 3.407 .
C(29) H(24) 2.036 .
C(29) H(26) 2.038 .
C(29) H(27) 3.249 .
C(29) H(60) 3.352 4_465
C(29) H(61) 3.155 4_465
C(29) H(62) 3.513 4_465
C(30) H(10) 3.484 2_656
C(30) H(24) 3.265 .
C(30) H(25) 2.036 .
C(30) H(27) 2.024 .
C(30) H(28) 3.234 .
C(30) H(43) 3.395 .
C(31) H(9) 3.584 2_656
C(31) H(25) 3.241 .
C(31) H(26) 2.018 .
C(31) H(28) 2.038 .
C(31) H(43) 3.262 .
C(32) H(9) 3.346 2_656
C(32) H(15) 3.244 .
C(32) H(16) 3.411 .
C(32) H(19) 3.200 .
C(32) H(24) 3.216 .
C(32) H(26) 3.250 .
C(32) H(27) 2.059 .
C(32) H(30) 3.410 2_656
C(32) H(33) 3.531 .
C(33) H(7) 2.660 .
C(33) H(19) 2.857 .
C(33) H(24) 3.203 .
C(33) H(27) 3.521 2_646
C(33) H(29) 2.040 .
C(33) H(30) 3.265 .
C(33) H(32) 3.270 .
C(33) H(33) 2.037 .
C(34) H(4) 2.925 .
C(34) H(7) 2.881 .
C(34) H(27) 3.076 2_646
C(34) H(28) 3.350 2_646
C(34) H(30) 2.039 .
C(34) H(31) 3.269 .
C(34) H(33) 3.262 .
C(34) H(38) 3.582 4_465
C(35) H(4) 3.564 .
C(35) H(27) 3.081 2_646
C(35) H(28) 3.017 2_646
C(35) H(29) 2.040 .
C(35) H(31) 2.040 .
C(35) H(32) 3.258 .
C(35) H(38) 3.108 4_465
C(36) H(27) 3.495 2_646
C(36) H(29) 3.269 .
C(36) H(30) 2.040 .
C(36) H(32) 2.028 .
C(36) H(33) 3.253 .
C(36) H(38) 3.225 4_465
C(36) H(39) 2.965 4_465
C(36) H(42) 3.095 2_646
C(36) H(48) 3.455 2_646
C(37) H(3) 3.522 2_656
C(37) H(30) 3.256 .
C(37) H(31) 2.027 .
C(37) H(33) 2.037 .
C(37) H(36) 3.444 2_646
C(37) H(39) 2.879 4_465
C(37) H(40) 2.993 4_465
C(38) H(7) 3.416 .
C(38) H(9) 3.499 2_656
C(38) H(19) 2.808 .
C(38) H(24) 3.206 .
C(38) H(29) 3.263 .
C(38) H(31) 3.255 .
C(38) H(32) 2.039 .
C(38) H(40) 2.958 4_465
C(38) H(41) 3.588 4_465
C(39) H(34) 3.297 .
C(39) H(36) 3.271 .
C(39) H(37) 2.706 .
C(39) H(38) 3.313 .
C(39) H(46) 2.916 .
C(39) H(48) 3.507 .
C(39) H(49) 3.493 .
C(39) H(55) 2.897 2_655
C(39) H(66) 3.145 .
C(40) H(34) 2.040 .
C(40) H(35) 3.275 .
C(40) H(37) 2.051 .
C(40) H(38) 2.051 .
C(40) H(39) 2.905 .
C(40) H(55) 2.587 2_655
C(41) H(35) 2.042 .
C(41) H(36) 3.241 .
C(41) H(37) 3.160 .
C(41) H(38) 2.586 .
C(41) H(47) 3.283 3_776
C(41) H(48) 3.240 3_776
C(41) H(55) 2.680 2_655
C(41) H(59) 3.373 1_565
C(42) H(12) 3.433 1_565
C(42) H(31) 3.354 2_656
C(42) H(32) 3.061 2_656
C(42) H(34) 2.039 .
C(42) H(36) 2.009 .
C(42) H(47) 3.094 3_776
C(42) H(55) 3.029 2_655
C(42) H(59) 3.280 1_565
C(43) H(3) 3.385 1_565
C(43) H(13) 3.510 1_565
C(43) H(31) 3.007 2_656
C(43) H(32) 3.076 2_656
C(43) H(34) 3.243 .
C(43) H(35) 2.021 .
C(43) H(42) 2.893 .
C(43) H(55) 3.243 2_655
C(43) H(56) 3.492 2_655
C(44) H(31) 3.203 2_656
C(44) H(35) 3.277 .
C(44) H(36) 2.038 .
C(44) H(42) 2.670 .
C(44) H(46) 2.677 .
C(44) H(49) 3.586 .
C(44) H(55) 3.206 2_655
C(44) H(56) 3.290 2_655
C(45) H(7) 3.483 4_564
C(45) H(34) 2.712 .
C(45) H(39) 2.109 .
C(45) H(40) 3.348 .
C(45) H(41) 2.694 .
C(45) H(55) 3.238 2_655
C(45) H(66) 3.311 .
C(46) H(32) 3.542 4_564
C(46) H(37) 2.049 .
C(46) H(38) 2.049 .
C(46) H(40) 2.050 .
C(46) H(41) 2.050 .
C(46) H(47) 3.051 .
C(46) H(48) 3.296 .
C(47) H(7) 3.501 4_564
C(47) H(24) 3.249 4_564
C(47) H(32) 3.552 4_564
C(47) H(33) 3.513 4_564
C(47) H(37) 2.618 .
C(47) H(38) 3.065 .
C(47) H(39) 2.025 .
C(47) H(47) 3.141 .
C(47) H(61) 2.686 .
C(48) H(36) 2.633 .
C(48) H(42) 2.047 .
C(48) H(43) 3.276 .
C(48) H(45) 3.271 .
C(48) H(46) 2.040 .
C(48) H(49) 3.398 .
C(48) H(56) 3.527 2_655
C(49) H(2) 3.356 1_565
C(49) H(3) 3.199 1_565
C(49) H(31) 3.511 2_656
C(49) H(36) 2.848 .
C(49) H(43) 2.024 .
C(49) H(44) 3.256 .
C(49) H(46) 3.259 .
C(49) H(49) 3.438 .
C(49) H(63) 3.404 2_655
C(50) H(2) 2.982 1_565
C(50) H(15) 3.147 .
C(50) H(42) 2.022 .
C(50) H(44) 2.035 .
C(50) H(45) 3.246 .
C(50) H(63) 3.211 2_655
C(51) H(15) 3.433 .
C(51) H(42) 3.251 .
C(51) H(43) 2.027 .
C(51) H(45) 2.034 .
C(51) H(46) 3.259 .
C(51) H(53) 3.279 .
C(51) H(62) 3.527 2_655
C(51) H(63) 3.239 2_655
C(52) H(43) 3.246 .
C(52) H(44) 2.041 .
C(52) H(46) 2.026 .
C(52) H(52) 3.515 .
C(52) H(53) 2.984 .
C(52) H(62) 2.872 2_655
C(52) H(63) 3.469 2_655
C(53) H(42) 3.258 .
C(53) H(44) 3.264 .
C(53) H(45) 2.028 .
C(53) H(52) 3.207 .
C(53) H(56) 3.257 2_655
C(53) H(62) 3.065 2_655
C(54) H(11) 3.573 3_766
C(54) H(22) 3.175 .
C(54) H(34) 3.237 3_776
C(54) H(35) 3.406 3_776
C(54) H(39) 2.810 .
C(54) H(40) 3.056 .
C(54) H(48) 2.173 .
C(54) H(49) 3.251 .
C(54) H(50) 3.252 .
C(54) H(51) 2.161 .
C(55) H(22) 3.179 .
C(55) H(31) 3.509 2_656
C(55) H(34) 3.071 3_776
C(55) H(39) 3.013 .
C(55) H(47) 2.163 .
C(55) H(49) 2.163 .
C(55) H(50) 3.268 .
C(55) H(51) 3.273 .
C(56) H(16) 3.085 .
C(56) H(22) 3.066 .
C(56) H(23) 3.589 .
C(56) H(47) 3.249 .
C(56) H(48) 2.171 .
C(56) H(50) 2.158 .
C(56) H(51) 3.258 .
C(56) H(52) 2.936 .
C(57) H(16) 3.432 .
C(57) H(17) 3.340 .
C(57) H(22) 3.011 .
C(57) H(23) 3.444 .
C(57) H(47) 3.250 .
C(57) H(48) 3.268 .
C(57) H(49) 2.155 .
C(57) H(51) 2.166 .
C(57) H(52) 2.745 .
C(58) H(11) 3.426 .
C(58) H(11) 3.440 3_766
C(58) H(12) 3.577 .
C(58) H(22) 3.084 .
C(58) H(40) 3.388 .
C(58) H(47) 2.155 .
C(58) H(48) 3.274 .
C(58) H(49) 3.258 .
C(58) H(50) 2.164 .
C(58) H(61) 3.577 .
C(59) H(50) 3.397 .
C(59) H(52) 2.039 .
C(59) H(53) 3.267 .
C(59) H(55) 3.270 .
C(59) H(56) 2.036 .
C(59) H(57) 2.561 .
C(59) H(66) 3.256 .
C(60) H(17) 3.566 .
C(60) H(46) 3.340 .
C(60) H(50) 2.931 .
C(60) H(53) 2.038 .
C(60) H(54) 3.257 .
C(60) H(56) 3.255 .
C(60) H(57) 3.283 .
C(61) H(5) 3.529 3_666
C(61) H(45) 3.067 .
C(61) H(52) 2.038 .
C(61) H(54) 2.026 .
C(61) H(55) 3.253 .
C(62) H(5) 2.986 3_666
C(62) H(45) 3.555 .
C(62) H(52) 3.255 .
C(62) H(53) 2.026 .
C(62) H(55) 2.036 .
C(62) H(56) 3.248 .
C(62) H(59) 3.221 2_655
C(62) H(65) 3.549 2_645
C(63) H(53) 3.252 .
C(63) H(54) 2.033 .
C(63) H(56) 2.027 .
C(63) H(57) 3.357 .
C(63) H(58) 3.284 2_655
C(63) H(59) 3.098 2_655
C(64) H(46) 3.531 2_645
C(64) H(52) 3.258 .
C(64) H(54) 3.250 .
C(64) H(55) 2.033 .
C(64) H(57) 2.627 .
C(64) H(58) 3.190 2_655
C(65) H(50) 3.569 .
C(65) H(51) 3.111 .
C(65) H(56) 3.227 .
C(65) H(57) 2.027 .
C(65) H(58) 3.270 .
C(65) H(60) 3.277 .
C(65) H(61) 2.027 .
C(65) H(62) 2.688 .
C(66) H(12) 3.455 .
C(66) H(46) 3.191 2_645
C(66) H(56) 3.194 .
C(66) H(58) 2.035 .
C(66) H(59) 3.256 .
C(66) H(61) 3.230 .
C(66) H(62) 3.453 .
C(66) H(65) 3.563 2_645
C(67) H(12) 3.042 .
C(67) H(45) 3.511 2_645
C(67) H(46) 3.386 2_645
C(67) H(57) 2.029 .
C(67) H(59) 2.028 .
C(67) H(60) 3.239 .
C(68) H(12) 3.089 .
C(68) H(21) 3.550 3_766
C(68) H(35) 3.502 1_545
C(68) H(45) 3.352 2_645
C(68) H(57) 3.248 .
C(68) H(58) 2.023 .
C(68) H(60) 2.030 .
C(68) H(61) 3.253 .
C(69) H(10) 3.287 3_766
C(69) H(11) 3.580 3_766
C(69) H(12) 3.527 .
C(69) H(21) 3.414 3_766
C(69) H(25) 3.020 4_564
C(69) H(45) 3.452 2_645
C(69) H(51) 3.533 .
C(69) H(58) 3.239 .
C(69) H(59) 2.032 .
C(69) H(61) 2.034 .
C(70) H(10) 3.493 3_766
C(70) H(25) 2.883 4_564
C(70) H(40) 3.272 .
C(70) H(41) 3.410 .
C(70) H(51) 2.999 .
C(70) H(57) 3.230 .
C(70) H(59) 3.261 .
C(70) H(60) 2.042 .
C(70) H(62) 2.844 .
C(71) H(8) 3.495 4_564
C(71) H(37) 3.520 .
C(71) H(41) 2.677 .
C(71) H(56) 2.677 .
C(71) H(61) 3.369 .
C(71) H(62) 2.044 .
C(71) H(63) 3.276 .
C(71) H(65) 3.270 .
C(71) H(66) 2.043 .
C(72) H(8) 3.192 4_564
C(72) H(24) 3.514 4_564
C(72) H(25) 3.384 4_564
C(72) H(41) 3.280 .
C(72) H(56) 2.842 .
C(72) H(61) 3.379 .
C(72) H(63) 2.046 .
C(72) H(64) 3.264 .
C(72) H(66) 3.266 .
C(73) H(2) 3.553 2_655
C(73) H(8) 2.809 4_564
C(73) H(62) 2.048 .
C(73) H(64) 2.022 .
C(73) H(65) 3.248 .
C(74) H(3) 3.508 2_655
C(74) H(6) 3.248 4_564
C(74) H(8) 2.730 4_564
C(74) H(13) 3.291 2_655
C(74) H(14) 3.492 4_564
C(74) H(62) 3.260 .
C(74) H(63) 2.021 .
C(74) H(65) 2.036 .
C(74) H(66) 3.263 .
C(75) H(6) 3.491 4_564
C(75) H(8) 3.041 4_564
C(75) H(37) 3.561 .
C(75) H(57) 3.345 2_655
C(75) H(58) 3.336 2_655
C(75) H(63) 3.250 .
C(75) H(64) 2.037 .
C(75) H(66) 2.034 .
C(76) H(8) 3.410 4_564
C(76) H(37) 2.899 .
C(76) H(41) 3.111 .
C(76) H(56) 3.389 .
C(76) H(57) 3.598 2_655
C(76) H(58) 3.272 2_655
C(76) H(62) 3.267 .
C(76) H(64) 3.263 .
C(76) H(65) 2.034 .
H(1) C(1) 3.288 .
H(1) C(2) 2.034 .
H(1) C(4) 2.029 .
H(1) C(5) 3.238 .
H(1) C(7) 2.705 .
H(1) C(16) 3.021 3_666
H(1) C(20) 3.556 3_666
H(1) H(2) 2.331 .
H(1) H(4) 3.335 .
H(1) H(5) 2.378 .
H(1) H(14) 2.564 3_666
H(1) H(20) 3.084 2_646
H(1) H(26) 3.494 1_545
H(1) H(44) 3.385 3_666
H(1) H(53) 3.157 3_666
H(1) H(54) 3.344 3_666
H(2) C(2) 3.265 .
H(2) C(3) 2.034 .
H(2) C(5) 2.024 .
H(2) C(6) 3.276 .
H(2) C(49) 3.356 1_545
H(2) C(50) 2.982 1_545
H(2) C(73) 3.553 2_645
H(2) H(1) 2.331 .
H(2) H(3) 2.311 .
H(2) H(14) 3.195 3_666
H(2) H(26) 3.265 1_545
H(2) H(42) 3.257 1_545
H(2) H(43) 2.589 1_545
H(2) H(63) 2.755 2_645
H(2) H(64) 3.374 2_645
H(3) C(1) 3.281 .
H(3) C(3) 3.235 .
H(3) C(4) 2.013 .
H(3) C(6) 2.035 .
H(3) C(10) 2.638 .
H(3) C(15) 2.859 .
H(3) C(37) 3.522 2_646
H(3) C(43) 3.385 1_545
H(3) C(49) 3.199 1_545
H(3) C(74) 3.508 2_645
H(3) H(2) 2.311 .
H(3) H(13) 2.603 .
H(3) H(32) 3.215 2_646
H(3) H(36) 2.470 1_545
H(3) H(42) 2.735 1_545
H(3) H(63) 3.266 2_645
H(3) H(64) 3.015 2_645
H(4) Ru(1) 3.349 .
H(4) O(1) 2.746 .
H(4) C(1) 2.710 .
H(4) C(2) 2.043 .
H(4) C(3) 3.119 .
H(4) C(8) 2.049 .
H(4) C(9) 2.593 .
H(4) C(23) 3.295 2_646
H(4) C(34) 2.925 .
H(4) C(35) 3.564 .
H(4) H(1) 3.335 .
H(4) H(5) 1.597 .
H(4) H(6) 2.865 .
H(4) H(7) 2.354 .
H(4) H(8) 3.480 .
H(4) H(20) 2.558 2_646
H(4) H(29) 2.417 .
H(4) H(30) 3.563 .
H(4) H(38) 3.458 4_465
H(4) H(54) 3.262 3_666
H(5) C(1) 3.295 .
H(5) C(2) 2.043 .
H(5) C(3) 2.573 .
H(5) C(8) 2.049 .
H(5) C(9) 3.069 .
H(5) C(61) 3.529 3_666
H(5) C(62) 2.986 3_666
H(5) H(1) 2.378 .
H(5) H(4) 1.597 .
H(5) H(6) 2.302 .
H(5) H(7) 3.181 .
H(5) H(18) 3.208 3_666
H(5) H(20) 3.150 2_646
H(5) H(53) 3.305 3_666
H(5) H(54) 2.221 3_666
H(6) Ru(1) 2.739 .
H(6) C(2) 2.978 .
H(6) C(7) 2.115 .
H(6) C(9) 2.019 .
H(6) C(16) 2.803 .
H(6) C(20) 3.017 .
H(6) C(20) 3.269 3_666
H(6) C(74) 3.248 4_465
H(6) C(75) 3.491 4_465
H(6) H(4) 2.865 .
H(6) H(5) 2.302 .
H(6) H(7) 2.812 .
H(6) H(8) 2.242 .
H(6) H(14) 2.566 .
H(6) H(18) 2.975 .
H(6) H(18) 2.328 3_666
H(6) H(64) 2.987 4_465
H(6) H(65) 3.404 4_465
H(7) Ru(1) 2.794 .
H(7) P(1) 2.892 .
H(7) O(1) 3.546 .
H(7) C(7) 2.679 .
H(7) C(8) 2.045 .
H(7) C(28) 3.392 .
H(7) C(33) 2.660 .
H(7) C(34) 2.881 .
H(7) C(38) 3.416 .
H(7) C(45) 3.483 4_465
H(7) C(47) 3.501 4_465
H(7) H(4) 2.354 .
H(7) H(5) 3.181 .
H(7) H(6) 2.812 .
H(7) H(8) 1.657 .
H(7) H(24) 2.640 .
H(7) H(29) 2.966 .
H(7) H(37) 2.987 4_465
H(7) H(38) 3.239 4_465
H(7) H(41) 2.799 4_465
H(8) Ru(1) 2.794 .
H(8) P(1) 3.562 .
H(8) C(7) 3.340 .
H(8) C(8) 2.045 .
H(8) C(16) 3.114 .
H(8) C(17) 3.420 .
H(8) C(28) 3.145 .
H(8) C(71) 3.495 4_465
H(8) C(72) 3.192 4_465
H(8) C(73) 2.809 4_465
H(8) C(74) 2.730 4_465
H(8) C(75) 3.041 4_465
H(8) C(76) 3.410 4_465
H(8) H(4) 3.480 .
H(8) H(6) 2.242 .
H(8) H(7) 1.657 .
H(8) H(14) 2.880 .
H(8) H(15) 3.471 .
H(8) H(24) 2.455 .
H(8) H(41) 3.128 4_465
H(8) H(63) 3.190 4_465
H(8) H(64) 3.074 4_465
H(8) H(65) 3.520 4_465
H(9) O(1) 2.588 .
H(9) C(1) 2.915 .
H(9) C(6) 2.679 .
H(9) C(10) 2.042 .
H(9) C(12) 2.025 .
H(9) C(13) 3.258 .
H(9) C(15) 3.257 .
H(9) C(26) 3.286 .
H(9) C(27) 3.559 2_646
H(9) C(31) 3.584 2_646
H(9) C(32) 3.346 2_646
H(9) C(38) 3.499 2_646
H(9) H(10) 2.321 .
H(9) H(19) 2.904 2_646
H(9) H(23) 3.020 .
H(9) H(28) 3.551 2_646
H(9) H(29) 3.291 .
H(9) H(33) 2.677 2_646
H(10) C(10) 3.278 .
H(10) C(11) 2.030 .
H(10) C(13) 2.036 .
H(10) C(14) 3.244 .
H(10) C(25) 3.039 .
H(10) C(26) 3.471 .
H(10) C(28) 3.414 2_646
H(10) C(29) 3.193 2_646
H(10) C(30) 3.484 2_646
H(10) C(69) 3.287 3_766
H(10) C(70) 3.493 3_766
H(10) H(9) 2.321 .
H(10) H(11) 2.342 .
H(10) H(22) 2.780 .
H(10) H(23) 3.522 .
H(10) H(25) 3.378 2_646
H(10) H(33) 3.001 2_646
H(10) H(40) 3.376 3_766
H(10) H(60) 2.569 3_766
H(10) H(61) 2.981 3_766
H(11) C(11) 3.263 .
H(11) C(12) 2.041 .
H(11) C(14) 2.028 .
H(11) C(15) 3.257 .
H(11) C(54) 3.573 3_766
H(11) C(58) 3.426 .
H(11) C(58) 3.440 3_766
H(11) C(69) 3.580 3_766
H(11) H(10) 2.342 .
H(11) H(11) 3.539 3_766
H(11) H(12) 2.326 .
H(11) H(22) 3.328 .
H(11) H(40) 3.301 3_766
H(11) H(47) 3.068 3_766
H(11) H(51) 2.839 .
H(11) H(51) 2.788 3_766
H(11) H(60) 3.249 3_766
H(11) H(61) 3.344 3_766
H(12) C(10) 3.282 .
H(12) C(12) 3.245 .
H(12) C(13) 2.022 .
H(12) C(15) 2.032 .
H(12) C(42) 3.433 1_545
H(12) C(58) 3.577 .
H(12) C(66) 3.455 .
H(12) C(67) 3.042 .
H(12) C(68) 3.089 .
H(12) C(69) 3.527 .
H(12) H(11) 2.326 .
H(12) H(13) 2.324 .
H(12) H(35) 2.552 1_545
H(12) H(47) 3.306 3_766
H(12) H(51) 2.794 .
H(12) H(58) 3.277 .
H(12) H(59) 3.356 .
H(13) C(5) 2.903 .
H(13) C(6) 2.676 .
H(13) C(10) 2.046 .
H(13) C(11) 3.258 .
H(13) C(13) 3.250 .
H(13) C(14) 2.030 .
H(13) C(43) 3.510 1_545
H(13) C(74) 3.291 2_645
H(13) H(3) 2.603 .
H(13) H(12) 2.324 .
H(13) H(17) 3.474 .
H(13) H(35) 3.236 1_545
H(13) H(36) 2.766 1_545
H(13) H(58) 3.334 .
H(13) H(64) 2.953 2_645
H(13) H(65) 3.522 2_645
H(14) Ru(1) 2.865 .
H(14) C(2) 3.496 3_666
H(14) C(3) 2.767 3_666
H(14) C(4) 3.130 3_666
H(14) C(8) 3.048 .
H(14) C(9) 3.187 .
H(14) C(17) 2.130 .
H(14) C(18) 3.232 .
H(14) C(19) 3.255 .
H(14) C(20) 2.156 .
H(14) C(74) 3.492 4_465
H(14) H(1) 2.564 3_666
H(14) H(2) 3.195 3_666
H(14) H(6) 2.566 .
H(14) H(8) 2.880 .
H(14) H(15) 2.560 .
H(14) H(18) 2.586 .
H(14) H(63) 3.294 4_465
H(14) H(64) 3.051 4_465
H(15) Ru(1) 2.894 .
H(15) P(1) 3.548 .
H(15) C(16) 2.139 .
H(15) C(18) 2.175 .
H(15) C(19) 3.265 .
H(15) C(20) 3.252 .
H(15) C(27) 2.958 .
H(15) C(28) 3.055 .
H(15) C(29) 3.407 .
H(15) C(32) 3.244 .
H(15) C(50) 3.147 .
H(15) C(51) 3.433 .
H(15) H(8) 3.471 .
H(15) H(14) 2.560 .
H(15) H(16) 2.602 .
H(15) H(24) 3.427 .
H(15) H(43) 2.713 .
H(15) H(44) 3.264 .
H(16) Ru(1) 2.930 .
H(16) P(1) 3.310 .
H(16) C(16) 3.230 .
H(16) C(17) 2.168 .
H(16) C(19) 2.143 .
H(16) C(20) 3.241 .
H(16) C(21) 3.300 .
H(16) C(26) 2.890 .
H(16) C(27) 3.545 .
H(16) C(32) 3.411 .
H(16) C(56) 3.085 .
H(16) C(57) 3.432 .
H(16) H(15) 2.602 .
H(16) H(17) 2.576 .
H(16) H(23) 2.463 .
H(16) H(28) 3.144 .
H(16) H(49) 2.412 .
H(16) H(50) 3.152 .
H(16) H(52) 3.342 .
H(17) Ru(1) 2.954 .
H(17) O(1) 3.195 .
H(17) C(1) 3.521 .
H(17) C(10) 3.381 .
H(17) C(15) 3.426 .
H(17) C(16) 3.259 .
H(17) C(17) 3.269 .
H(17) C(18) 2.151 .
H(17) C(20) 2.171 .
H(17) C(57) 3.340 .
H(17) C(60) 3.566 .
H(17) H(13) 3.474 .
H(17) H(16) 2.576 .
H(17) H(18) 2.606 .
H(17) H(23) 2.800 .
H(17) H(50) 2.458 .
H(17) H(52) 3.292 .
H(17) H(53) 3.397 .
H(18) Ru(1) 2.910 .
H(18) C(1) 3.537 .
H(18) C(7) 3.568 3_666
H(18) C(8) 3.282 .
H(18) C(8) 3.214 3_666
H(18) C(16) 2.164 .
H(18) C(17) 3.249 .
H(18) C(18) 3.240 .
H(18) C(19) 2.169 .
H(18) H(5) 3.208 3_666
H(18) H(6) 2.975 .
H(18) H(6) 2.328 3_666
H(18) H(14) 2.586 .
H(18) H(17) 2.606 .
H(18) H(18) 3.468 3_666
H(18) H(53) 3.493 .
H(18) H(64) 3.220 2_645
H(19) P(1) 2.889 .
H(19) C(1) 3.449 2_656
H(19) C(5) 3.533 2_656
H(19) C(6) 3.264 2_656
H(19) C(11) 3.439 2_656
H(19) C(21) 2.047 .
H(19) C(23) 2.025 .
H(19) C(24) 3.264 .
H(19) C(26) 3.264 .
H(19) C(27) 3.141 .
H(19) C(32) 3.200 .
H(19) C(33) 2.857 .
H(19) C(38) 2.808 .
H(19) H(9) 2.904 2_656
H(19) H(20) 2.322 .
H(19) H(27) 3.434 2_646
H(19) H(28) 2.838 .
H(19) H(33) 2.674 .
H(20) C(1) 3.060 2_656
H(20) C(2) 2.584 2_656
H(20) C(3) 2.780 2_656
H(20) C(4) 3.366 2_656
H(20) C(7) 2.948 2_656
H(20) C(21) 3.267 .
H(20) C(22) 2.024 .
H(20) C(24) 2.042 .
H(20) C(25) 3.250 .
H(20) H(1) 3.084 2_656
H(20) H(4) 2.558 2_656
H(20) H(5) 3.150 2_656
H(20) H(19) 2.322 .
H(20) H(21) 2.348 .
H(20) H(26) 3.083 2_646
H(20) H(29) 3.294 2_656
H(20) H(30) 3.528 2_656
H(21) C(22) 3.264 .
H(21) C(23) 2.047 .
H(21) C(25) 2.029 .
H(21) C(26) 3.256 .
H(21) C(68) 3.550 3_766
H(21) C(69) 3.414 3_766
H(21) H(20) 2.348 .
H(21) H(22) 2.327 .
H(21) H(26) 3.527 2_646
H(21) H(30) 3.506 2_656
H(21) H(34) 3.357 3_776
H(21) H(54) 3.589 4_565
H(21) H(59) 2.995 3_766
H(21) H(60) 2.713 3_766
H(22) C(12) 2.938 .
H(22) C(13) 3.251 .
H(22) C(21) 3.266 .
H(22) C(23) 3.252 .
H(22) C(24) 2.023 .
H(22) C(26) 2.029 .
H(22) C(54) 3.175 .
H(22) C(55) 3.179 .
H(22) C(56) 3.066 .
H(22) C(57) 3.011 .
H(22) C(58) 3.084 .
H(22) H(10) 2.780 .
H(22) H(11) 3.328 .
H(22) H(21) 2.327 .
H(22) H(23) 2.325 .
H(22) H(49) 3.538 .
H(22) H(50) 3.438 .
H(22) H(51) 3.524 .
H(22) H(60) 3.020 3_766
H(23) Ru(1) 3.168 .
H(23) P(1) 2.918 .
H(23) O(1) 2.833 .
H(23) C(10) 3.496 .
H(23) C(11) 3.005 .
H(23) C(12) 3.298 .
H(23) C(18) 2.821 .
H(23) C(19) 2.981 .
H(23) C(21) 2.040 .
H(23) C(22) 3.265 .
H(23) C(24) 3.251 .
H(23) C(25) 2.030 .
H(23) C(56) 3.589 .
H(23) C(57) 3.444 .
H(23) H(9) 3.020 .
H(23) H(10) 3.522 .
H(23) H(16) 2.463 .
H(23) H(17) 2.800 .
H(23) H(22) 2.325 .
H(23) H(49) 3.539 .
H(23) H(50) 3.255 .
H(24) P(1) 2.893 .
H(24) C(9) 2.744 .
H(24) C(27) 2.039 .
H(24) C(29) 2.036 .
H(24) C(30) 3.265 .
H(24) C(32) 3.216 .
H(24) C(33) 3.203 .
H(24) C(38) 3.206 .
H(24) C(47) 3.249 4_465
H(24) C(72) 3.514 4_465
H(24) H(7) 2.640 .
H(24) H(8) 2.455 .
H(24) H(15) 3.427 .
H(24) H(25) 2.334 .
H(24) H(33) 2.836 .
H(24) H(40) 3.105 4_465
H(24) H(41) 2.587 4_465
H(24) H(61) 3.066 4_465
H(24) H(62) 3.452 4_465
H(25) C(27) 3.274 .
H(25) C(28) 2.037 .
H(25) C(30) 2.036 .
H(25) C(31) 3.241 .
H(25) C(69) 3.020 4_465
H(25) C(70) 2.883 4_465
H(25) C(72) 3.384 4_465
H(25) H(10) 3.378 2_656
H(25) H(24) 2.334 .
H(25) H(26) 2.338 .
H(25) H(44) 3.585 3_676
H(25) H(45) 3.131 3_676
H(25) H(60) 2.856 4_465
H(25) H(61) 2.593 4_465
H(25) H(62) 2.726 4_465
H(26) C(4) 3.491 1_565
H(26) C(23) 3.094 2_656
H(26) C(24) 3.348 2_656
H(26) C(28) 3.267 .
H(26) C(29) 2.038 .
H(26) C(31) 2.018 .
H(26) C(32) 3.250 .
H(26) H(1) 3.494 1_565
H(26) H(2) 3.265 1_565
H(26) H(20) 3.083 2_656
H(26) H(21) 3.527 2_656
H(26) H(25) 2.338 .
H(26) H(27) 2.328 .
H(26) H(43) 3.520 .
H(26) H(60) 3.561 4_465
H(27) C(22) 3.439 2_656
H(27) C(27) 3.279 .
H(27) C(29) 3.249 .
H(27) C(30) 2.024 .
H(27) C(32) 2.059 .
H(27) C(33) 3.521 2_656
H(27) C(34) 3.076 2_656
H(27) C(35) 3.081 2_656
H(27) C(36) 3.495 2_656
H(27) H(19) 3.434 2_656
H(27) H(26) 2.328 .
H(27) H(28) 2.344 .
H(27) H(29) 3.315 2_656
H(27) H(30) 3.346 2_656
H(27) H(42) 3.165 .
H(27) H(43) 3.306 .
H(28) P(1) 2.886 .
H(28) C(21) 2.555 .
H(28) C(22) 2.673 .
H(28) C(23) 3.402 .
H(28) C(26) 3.260 .
H(28) C(27) 1.996 .
H(28) C(28) 3.215 .
H(28) C(30) 3.234 .
H(28) C(31) 2.038 .
H(28) C(34) 3.350 2_656
H(28) C(35) 3.017 2_656
H(28) H(9) 3.551 2_656
H(28) H(16) 3.144 .
H(28) H(19) 2.838 .
H(28) H(27) 2.344 .
H(28) H(29) 3.176 2_656
H(28) H(30) 2.577 2_656
H(29) Ru(1) 3.482 .
H(29) P(1) 2.850 .
H(29) O(1) 2.378 .
H(29) C(1) 3.140 .
H(29) C(2) 3.545 .
H(29) C(7) 3.203 .
H(29) C(9) 3.510 .
H(29) C(21) 3.512 .
H(29) C(23) 3.544 2_646
H(29) C(33) 2.040 .
H(29) C(35) 2.040 .
H(29) C(36) 3.269 .
H(29) C(38) 3.263 .
H(29) H(4) 2.417 .
H(29) H(7) 2.966 .
H(29) H(9) 3.291 .
H(29) H(20) 3.294 2_646
H(29) H(27) 3.315 2_646
H(29) H(28) 3.176 2_646
H(29) H(30) 2.341 .
H(30) C(22) 3.596 2_646
H(30) C(23) 3.248 2_646
H(30) C(24) 3.249 2_646
H(30) C(32) 3.410 2_646
H(30) C(33) 3.265 .
H(30) C(34) 2.039 .
H(30) C(36) 2.040 .
H(30) C(37) 3.256 .
H(30) H(4) 3.563 .
H(30) H(20) 3.528 2_646
H(30) H(21) 3.506 2_646
H(30) H(27) 3.346 2_646
H(30) H(28) 2.577 2_646
H(30) H(29) 2.341 .
H(30) H(31) 2.341 .
H(30) H(38) 3.247 4_465
H(30) H(48) 3.295 2_646
H(30) H(49) 3.562 2_646
H(31) C(34) 3.269 .
H(31) C(35) 2.040 .
H(31) C(37) 2.027 .
H(31) C(38) 3.255 .
H(31) C(42) 3.354 2_646
H(31) C(43) 3.007 2_646
H(31) C(44) 3.203 2_646
H(31) C(49) 3.511 2_646
H(31) C(55) 3.509 2_646
H(31) H(30) 2.341 .
H(31) H(32) 2.328 .
H(31) H(36) 3.198 2_646
H(31) H(38) 3.447 4_465
H(31) H(39) 2.989 4_465
H(31) H(42) 2.768 2_646
H(31) H(48) 2.761 2_646
H(31) H(49) 3.389 2_646
H(32) C(10) 3.289 2_656
H(32) C(11) 3.479 2_656
H(32) C(12) 3.560 2_656
H(32) C(13) 3.487 2_656
H(32) C(14) 3.334 2_656
H(32) C(15) 3.212 2_656
H(32) C(33) 3.270 .
H(32) C(35) 3.258 .
H(32) C(36) 2.028 .
H(32) C(38) 2.039 .
H(32) C(42) 3.061 2_646
H(32) C(43) 3.076 2_646
H(32) C(46) 3.542 4_465
H(32) C(47) 3.552 4_465
H(32) H(3) 3.215 2_656
H(32) H(31) 2.328 .
H(32) H(33) 2.338 .
H(32) H(35) 2.787 2_646
H(32) H(36) 2.823 2_646
H(32) H(39) 2.852 4_465
H(32) H(40) 2.900 4_465
H(32) H(47) 3.458 4_465
H(33) P(1) 2.934 .
H(33) C(10) 3.307 2_656
H(33) C(11) 2.658 2_656
H(33) C(12) 2.869 2_656
H(33) C(22) 3.446 .
H(33) C(27) 2.700 .
H(33) C(28) 2.878 .
H(33) C(32) 3.531 .
H(33) C(33) 2.037 .
H(33) C(34) 3.262 .
H(33) C(36) 3.253 .
H(33) C(37) 2.037 .
H(33) C(47) 3.513 4_465
H(33) H(9) 2.677 2_656
H(33) H(10) 3.001 2_656
H(33) H(19) 2.674 .
H(33) H(24) 2.836 .
H(33) H(32) 2.338 .
H(33) H(40) 2.819 4_465
H(33) H(41) 3.599 4_465
H(34) C(39) 3.297 .
H(34) C(40) 2.040 .
H(34) C(42) 2.039 .
H(34) C(43) 3.243 .
H(34) C(45) 2.712 .
H(34) C(54) 3.237 3_776
H(34) C(55) 3.071 3_776
H(34) H(21) 3.357 3_776
H(34) H(35) 2.342 .
H(34) H(37) 3.392 .
H(34) H(38) 2.396 .
H(34) H(47) 2.854 3_776
H(34) H(48) 2.520 3_776
H(34) H(55) 3.117 2_655
H(34) H(59) 3.196 1_565
H(35) C(14) 2.879 1_565
H(35) C(15) 3.275 1_565
H(35) C(40) 3.275 .
H(35) C(41) 2.042 .
H(35) C(43) 2.021 .
H(35) C(44) 3.277 .
H(35) C(54) 3.406 3_776
H(35) C(68) 3.502 1_565
H(35) H(12) 2.552 1_565
H(35) H(13) 3.236 1_565
H(35) H(32) 2.787 2_656
H(35) H(34) 2.342 .
H(35) H(36) 2.307 .
H(35) H(47) 2.475 3_776
H(35) H(59) 3.039 1_565
H(36) C(5) 3.393 1_565
H(36) C(15) 3.197 1_565
H(36) C(37) 3.444 2_656
H(36) C(39) 3.271 .
H(36) C(41) 3.241 .
H(36) C(42) 2.009 .
H(36) C(44) 2.038 .
H(36) C(48) 2.633 .
H(36) C(49) 2.848 .
H(36) H(3) 2.470 1_565
H(36) H(13) 2.766 1_565
H(36) H(31) 3.198 2_656
H(36) H(32) 2.823 2_656
H(36) H(35) 2.307 .
H(36) H(42) 2.594 .
H(37) Ru(2) 3.300 .
H(37) O(2) 2.705 .
H(37) C(39) 2.706 .
H(37) C(40) 2.051 .
H(37) C(41) 3.160 .
H(37) C(46) 2.049 .
H(37) C(47) 2.618 .
H(37) C(71) 3.520 .
H(37) C(75) 3.561 .
H(37) C(76) 2.899 .
H(37) H(7) 2.987 4_564
H(37) H(34) 3.392 .
H(37) H(38) 1.600 .
H(37) H(39) 2.874 .
H(37) H(40) 3.516 .
H(37) H(41) 2.397 .
H(37) H(55) 2.992 2_655
H(37) H(66) 2.510 .
H(38) C(34) 3.582 4_564
H(38) C(35) 3.108 4_564
H(38) C(36) 3.225 4_564
H(38) C(39) 3.313 .
H(38) C(40) 2.051 .
H(38) C(41) 2.586 .
H(38) C(46) 2.049 .
H(38) C(47) 3.065 .
H(38) H(4) 3.458 4_564
H(38) H(7) 3.239 4_564
H(38) H(30) 3.247 4_564
H(38) H(31) 3.447 4_564
H(38) H(34) 2.396 .
H(38) H(37) 1.600 .
H(38) H(39) 2.320 .
H(38) H(41) 3.168 .
H(38) H(48) 3.550 3_776
H(38) H(55) 3.464 2_655
H(39) Ru(2) 2.742 .
H(39) C(36) 2.965 4_564
H(39) C(37) 2.879 4_564
H(39) C(40) 2.905 .
H(39) C(45) 2.109 .
H(39) C(47) 2.025 .
H(39) C(54) 2.810 .
H(39) C(55) 3.013 .
H(39) H(31) 2.989 4_564
H(39) H(32) 2.852 4_564
H(39) H(37) 2.874 .
H(39) H(38) 2.320 .
H(39) H(40) 2.249 .
H(39) H(41) 2.818 .
H(39) H(47) 2.583 .
H(39) H(48) 2.971 .
H(40) Ru(2) 2.787 .
H(40) C(12) 3.458 3_766
H(40) C(13) 3.420 3_766
H(40) C(37) 2.993 4_564
H(40) C(38) 2.958 4_564
H(40) C(45) 3.348 .
H(40) C(46) 2.050 .
H(40) C(54) 3.056 .
H(40) C(58) 3.388 .
H(40) C(70) 3.272 .
H(40) H(10) 3.376 3_766
H(40) H(11) 3.301 3_766
H(40) H(24) 3.105 4_564
H(40) H(32) 2.900 4_564
H(40) H(33) 2.819 4_564
H(40) H(37) 3.516 .
H(40) H(39) 2.249 .
H(40) H(41) 1.656 .
H(40) H(47) 2.809 .
H(40) H(51) 3.438 .
H(40) H(61) 2.425 .
H(41) Ru(2) 2.787 .
H(41) P(2) 2.889 .
H(41) C(9) 3.382 4_564
H(41) C(28) 3.464 4_564
H(41) C(38) 3.588 4_564
H(41) C(45) 2.694 .
H(41) C(46) 2.050 .
H(41) C(70) 3.410 .
H(41) C(71) 2.677 .
H(41) C(72) 3.280 .
H(41) C(76) 3.111 .
H(41) H(7) 2.799 4_564
H(41) H(8) 3.128 4_564
H(41) H(24) 2.587 4_564
H(41) H(33) 3.599 4_564
H(41) H(37) 2.397 .
H(41) H(38) 3.168 .
H(41) H(39) 2.818 .
H(41) H(40) 1.656 .
H(41) H(61) 2.633 .
H(41) H(62) 3.532 .
H(41) H(66) 3.272 .
H(42) C(5) 3.477 1_565
H(42) C(36) 3.095 2_656
H(42) C(43) 2.893 .
H(42) C(44) 2.670 .
H(42) C(48) 2.047 .
H(42) C(50) 2.022 .
H(42) C(51) 3.251 .
H(42) C(53) 3.258 .
H(42) H(2) 3.257 1_565
H(42) H(3) 2.735 1_565
H(42) H(27) 3.165 .
H(42) H(31) 2.768 2_656
H(42) H(36) 2.594 .
H(42) H(43) 2.315 .
H(42) H(49) 3.456 .
H(43) C(4) 3.464 1_565
H(43) C(17) 3.456 .
H(43) C(30) 3.395 .
H(43) C(31) 3.262 .
H(43) C(48) 3.276 .
H(43) C(49) 2.024 .
H(43) C(51) 2.027 .
H(43) C(52) 3.246 .
H(43) H(2) 2.589 1_565
H(43) H(15) 2.713 .
H(43) H(26) 3.520 .
H(43) H(27) 3.306 .
H(43) H(42) 2.315 .
H(43) H(44) 2.333 .
H(43) H(63) 3.584 2_655
H(44) C(49) 3.256 .
H(44) C(50) 2.035 .
H(44) C(52) 2.041 .
H(44) C(53) 3.264 .
H(44) H(1) 3.385 3_666
H(44) H(15) 3.264 .
H(44) H(25) 3.585 3_676
H(44) H(43) 2.333 .
H(44) H(45) 2.341 .
H(44) H(53) 3.363 .
H(45) C(48) 3.271 .
H(45) C(50) 3.246 .
H(45) C(51) 2.034 .
H(45) C(53) 2.028 .
H(45) C(61) 3.067 .
H(45) C(62) 3.555 .
H(45) C(67) 3.511 2_655
H(45) C(68) 3.352 2_655
H(45) C(69) 3.452 2_655
H(45) H(25) 3.131 3_676
H(45) H(44) 2.341 .
H(45) H(46) 2.321 .
H(45) H(53) 2.868 .
H(45) H(62) 2.850 2_655
H(46) O(2) 2.650 .
H(46) C(39) 2.916 .
H(46) C(44) 2.677 .
H(46) C(48) 2.040 .
H(46) C(49) 3.259 .
H(46) C(51) 3.259 .
H(46) C(52) 2.026 .
H(46) C(60) 3.340 .
H(46) C(64) 3.531 2_655
H(46) C(66) 3.191 2_655
H(46) C(67) 3.386 2_655
H(46) H(45) 2.321 .
H(46) H(52) 3.244 .
H(46) H(56) 2.841 2_655
H(46) H(57) 3.175 2_655
H(46) H(58) 3.496 2_655
H(46) H(62) 3.201 2_655
H(46) H(66) 3.146 .
H(47) Ru(2) 2.866 .
H(47) C(13) 3.420 3_766
H(47) C(14) 3.535 3_766
H(47) C(41) 3.283 3_776
H(47) C(42) 3.094 3_776
H(47) C(46) 3.051 .
H(47) C(47) 3.141 .
H(47) C(55) 2.163 .
H(47) C(56) 3.249 .
H(47) C(57) 3.250 .
H(47) C(58) 2.155 .
H(47) H(11) 3.068 3_766
H(47) H(12) 3.306 3_766
H(47) H(32) 3.458 4_564
H(47) H(34) 2.854 3_776
H(47) H(35) 2.475 3_776
H(47) H(39) 2.583 .
H(47) H(40) 2.809 .
H(47) H(48) 2.599 .
H(47) H(51) 2.585 .
H(48) Ru(2) 2.922 .
H(48) C(36) 3.455 2_656
H(48) C(39) 3.507 .
H(48) C(41) 3.240 3_776
H(48) C(46) 3.296 .
H(48) C(54) 2.173 .
H(48) C(56) 2.171 .
H(48) C(57) 3.268 .
H(48) C(58) 3.274 .
H(48) H(30) 3.295 2_656
H(48) H(31) 2.761 2_656
H(48) H(34) 2.520 3_776
H(48) H(38) 3.550 3_776
H(48) H(39) 2.971 .
H(48) H(47) 2.599 .
H(48) H(49) 2.600 .
H(49) Ru(2) 2.946 .
H(49) O(2) 3.157 .
H(49) C(18) 3.274 .
H(49) C(39) 3.493 .
H(49) C(44) 3.586 .
H(49) C(48) 3.398 .
H(49) C(49) 3.438 .
H(49) C(54) 3.251 .
H(49) C(55) 2.163 .
H(49) C(57) 2.155 .
H(49) C(58) 3.258 .
H(49) H(16) 2.412 .
H(49) H(22) 3.538 .
H(49) H(23) 3.539 .
H(49) H(30) 3.562 2_656
H(49) H(31) 3.389 2_656
H(49) H(42) 3.456 .
H(49) H(48) 2.600 .
H(49) H(50) 2.583 .
H(49) H(52) 2.749 .
H(50) Ru(2) 2.936 .
H(50) P(2) 3.332 .
H(50) C(14) 3.593 .
H(50) C(18) 3.478 .
H(50) C(19) 3.154 .
H(50) C(54) 3.252 .
H(50) C(55) 3.268 .
H(50) C(56) 2.158 .
H(50) C(58) 2.164 .
H(50) C(59) 3.397 .
H(50) C(60) 2.931 .
H(50) C(65) 3.569 .
H(50) H(16) 3.152 .
H(50) H(17) 2.458 .
H(50) H(22) 3.438 .
H(50) H(23) 3.255 .
H(50) H(49) 2.583 .
H(50) H(51) 2.597 .
H(50) H(52) 2.374 .
H(50) H(57) 3.559 .
H(51) Ru(2) 2.892 .
H(51) C(13) 3.110 .
H(51) C(14) 3.106 .
H(51) C(54) 2.161 .
H(51) C(55) 3.273 .
H(51) C(56) 3.258 .
H(51) C(57) 2.166 .
H(51) C(65) 3.111 .
H(51) C(69) 3.533 .
H(51) C(70) 2.999 .
H(51) H(11) 2.839 .
H(51) H(11) 2.788 3_766
H(51) H(12) 2.794 .
H(51) H(22) 3.524 .
H(51) H(40) 3.438 .
H(51) H(47) 2.585 .
H(51) H(50) 2.597 .
H(51) H(61) 3.112 .
H(52) Ru(2) 3.167 .
H(52) P(2) 2.912 .
H(52) O(2) 2.872 .
H(52) C(18) 3.485 .
H(52) C(19) 3.456 .
H(52) C(52) 3.515 .
H(52) C(53) 3.207 .
H(52) C(56) 2.936 .
H(52) C(57) 2.745 .
H(52) C(59) 2.039 .
H(52) C(61) 2.038 .
H(52) C(62) 3.255 .
H(52) C(64) 3.258 .
H(52) H(16) 3.342 .
H(52) H(17) 3.292 .
H(52) H(46) 3.244 .
H(52) H(49) 2.749 .
H(52) H(50) 2.374 .
H(52) H(53) 2.338 .
H(53) C(16) 3.388 .
H(53) C(17) 3.481 .
H(53) C(18) 3.270 .
H(53) C(19) 3.067 .
H(53) C(20) 3.139 .
H(53) C(51) 3.279 .
H(53) C(52) 2.984 .
H(53) C(59) 3.267 .
H(53) C(60) 2.038 .
H(53) C(62) 2.026 .
H(53) C(63) 3.252 .
H(53) H(1) 3.157 3_666
H(53) H(5) 3.305 3_666
H(53) H(17) 3.397 .
H(53) H(18) 3.493 .
H(53) H(44) 3.363 .
H(53) H(45) 2.868 .
H(53) H(52) 2.338 .
H(53) H(54) 2.325 .
H(54) C(7) 3.133 3_666
H(54) C(60) 3.257 .
H(54) C(61) 2.026 .
H(54) C(63) 2.033 .
H(54) C(64) 3.250 .
H(54) H(1) 3.344 3_666
H(54) H(4) 3.262 3_666
H(54) H(5) 2.221 3_666
H(54) H(21) 3.589 4_464
H(54) H(53) 2.325 .
H(54) H(55) 2.336 .
H(54) H(59) 3.165 2_655
H(55) C(39) 2.897 2_645
H(55) C(40) 2.587 2_645
H(55) C(41) 2.680 2_645
H(55) C(42) 3.029 2_645
H(55) C(43) 3.243 2_645
H(55) C(44) 3.206 2_645
H(55) C(45) 3.238 2_645
H(55) C(59) 3.270 .
H(55) C(61) 3.253 .
H(55) C(62) 2.036 .
H(55) C(64) 2.033 .
H(55) H(34) 3.117 2_645
H(55) H(37) 2.992 2_645
H(55) H(38) 3.464 2_645
H(55) H(54) 2.336 .
H(55) H(56) 2.329 .
H(55) H(58) 3.468 2_655
H(55) H(59) 2.943 2_655
H(55) H(66) 3.565 2_645
H(56) P(2) 2.869 .
H(56) C(43) 3.492 2_645
H(56) C(44) 3.290 2_645
H(56) C(48) 3.527 2_645
H(56) C(53) 3.257 2_645
H(56) C(59) 2.036 .
H(56) C(60) 3.255 .
H(56) C(62) 3.248 .
H(56) C(63) 2.027 .
H(56) C(65) 3.227 .
H(56) C(66) 3.194 .
H(56) C(71) 2.677 .
H(56) C(72) 2.842 .
H(56) C(76) 3.389 .
H(56) H(46) 2.841 2_645
H(56) H(55) 2.329 .
H(56) H(57) 2.770 .
H(56) H(58) 3.307 2_655
H(56) H(62) 2.975 .
H(57) P(2) 2.939 .
H(57) C(59) 2.561 .
H(57) C(60) 3.283 .
H(57) C(63) 3.357 .
H(57) C(64) 2.627 .
H(57) C(65) 2.027 .
H(57) C(67) 2.029 .
H(57) C(68) 3.248 .
H(57) C(70) 3.230 .
H(57) C(75) 3.345 2_645
H(57) C(76) 3.598 2_645
H(57) H(46) 3.175 2_645
H(57) H(50) 3.559 .
H(57) H(56) 2.770 .
H(57) H(58) 2.326 .
H(57) H(65) 2.774 2_645
H(57) H(66) 3.261 2_645
H(58) C(63) 3.284 2_645
H(58) C(64) 3.190 2_645
H(58) C(65) 3.270 .
H(58) C(66) 2.035 .
H(58) C(68) 2.023 .
H(58) C(69) 3.239 .
H(58) C(75) 3.336 2_645
H(58) C(76) 3.272 2_645
H(58) H(12) 3.277 .
H(58) H(13) 3.334 .
H(58) H(46) 3.496 2_645
H(58) H(55) 3.468 2_645
H(58) H(56) 3.307 2_645
H(58) H(57) 2.326 .
H(58) H(59) 2.327 .
H(58) H(65) 3.384 2_645
H(58) H(66) 3.273 2_645
H(59) C(41) 3.373 1_545
H(59) C(42) 3.280 1_545
H(59) C(62) 3.221 2_645
H(59) C(63) 3.098 2_645
H(59) C(66) 3.256 .
H(59) C(67) 2.028 .
H(59) C(69) 2.032 .
H(59) C(70) 3.261 .
H(59) H(12) 3.356 .
H(59) H(21) 2.995 3_766
H(59) H(34) 3.196 1_545
H(59) H(35) 3.039 1_545
H(59) H(54) 3.165 2_645
H(59) H(55) 2.943 2_645
H(59) H(58) 2.327 .
H(59) H(60) 2.336 .
H(60) C(12) 3.354 3_766
H(60) C(24) 3.157 3_766
H(60) C(25) 3.329 3_766
H(60) C(29) 3.352 4_564
H(60) C(65) 3.277 .
H(60) C(67) 3.239 .
H(60) C(68) 2.030 .
H(60) C(70) 2.042 .
H(60) H(10) 2.569 3_766
H(60) H(11) 3.249 3_766
H(60) H(21) 2.713 3_766
H(60) H(22) 3.020 3_766
H(60) H(25) 2.856 4_564
H(60) H(26) 3.561 4_564
H(60) H(59) 2.336 .
H(60) H(61) 2.334 .
H(61) Ru(2) 3.554 .
H(61) P(2) 2.864 .
H(61) C(28) 3.407 4_564
H(61) C(29) 3.155 4_564
H(61) C(47) 2.686 .
H(61) C(58) 3.577 .
H(61) C(65) 2.027 .
H(61) C(66) 3.230 .
H(61) C(68) 3.253 .
H(61) C(69) 2.034 .
H(61) C(71) 3.369 .
H(61) C(72) 3.379 .
H(61) H(10) 2.981 3_766
H(61) H(11) 3.344 3_766
H(61) H(24) 3.066 4_564
H(61) H(25) 2.593 4_564
H(61) H(40) 2.425 .
H(61) H(41) 2.633 .
H(61) H(51) 3.112 .
H(61) H(60) 2.334 .
H(61) H(62) 2.894 .
H(62) P(2) 2.969 .
H(62) C(29) 3.513 4_564
H(62) C(51) 3.527 2_645
H(62) C(52) 2.872 2_645
H(62) C(53) 3.065 2_645
H(62) C(65) 2.688 .
H(62) C(66) 3.453 .
H(62) C(70) 2.844 .
H(62) C(71) 2.044 .
H(62) C(73) 2.048 .
H(62) C(74) 3.260 .
H(62) C(76) 3.267 .
H(62) H(24) 3.452 4_564
H(62) H(25) 2.726 4_564
H(62) H(41) 3.532 .
H(62) H(45) 2.850 2_645
H(62) H(46) 3.201 2_645
H(62) H(56) 2.975 .
H(62) H(61) 2.894 .
H(62) H(63) 2.348 .
H(63) C(4) 3.179 2_655
H(63) C(5) 3.457 2_655
H(63) C(49) 3.404 2_645
H(63) C(50) 3.211 2_645
H(63) C(51) 3.239 2_645
H(63) C(52) 3.469 2_645
H(63) C(71) 3.276 .
H(63) C(72) 2.046 .
H(63) C(74) 2.021 .
H(63) C(75) 3.250 .
H(63) H(2) 2.755 2_655
H(63) H(3) 3.266 2_655
H(63) H(8) 3.190 4_564
H(63) H(14) 3.294 4_564
H(63) H(43) 3.584 2_645
H(63) H(62) 2.348 .
H(63) H(64) 2.320 .
H(64) C(4) 3.096 2_655
H(64) C(5) 2.866 2_655
H(64) C(6) 3.275 2_655
H(64) C(72) 3.264 .
H(64) C(73) 2.022 .
H(64) C(75) 2.037 .
H(64) C(76) 3.263 .
H(64) H(2) 3.374 2_655
H(64) H(3) 3.015 2_655
H(64) H(6) 2.987 4_564
H(64) H(8) 3.074 4_564
H(64) H(13) 2.953 2_655
H(64) H(14) 3.051 4_564
H(64) H(18) 3.220 2_655
H(64) H(63) 2.320 .
H(64) H(65) 2.337 .
H(65) C(62) 3.549 2_655
H(65) C(66) 3.563 2_655
H(65) C(71) 3.270 .
H(65) C(73) 3.248 .
H(65) C(74) 2.036 .
H(65) C(76) 2.034 .
H(65) H(6) 3.404 4_564
H(65) H(8) 3.520 4_564
H(65) H(13) 3.522 2_655
H(65) H(57) 2.774 2_655
H(65) H(58) 3.384 2_655
H(65) H(64) 2.337 .
H(65) H(66) 2.333 .
H(66) Ru(2) 3.563 .
H(66) P(2) 2.826 .
H(66) O(2) 2.372 .
H(66) C(39) 3.145 .
H(66) C(45) 3.311 .
H(66) C(59) 3.256 .
H(66) C(71) 2.043 .
H(66) C(72) 3.266 .
H(66) C(74) 3.263 .
H(66) C(75) 2.034 .
H(66) H(37) 2.510 .
H(66) H(41) 3.272 .
H(66) H(46) 3.146 .
H(66) H(55) 3.565 2_655
H(66) H(57) 3.261 2_655
H(66) H(58) 3.273 2_655
H(66) H(65) 2.333 .

loop_
_geom_torsion_atom_site_label_1
_geom_torsion_atom_site_label_2
_geom_torsion_atom_site_label_3
_geom_torsion_atom_site_label_4
_geom_torsion
P(1) Ru(1) O(1) C(1) 163.88(18)
O(1) Ru(1) P(1) C(21) 60.31(11)
O(1) Ru(1) P(1) C(27) 176.00(11)
O(1) Ru(1) P(1) C(33) -61.36(11)
P(1) Ru(1) C(8) C(7) -80.4(2)
P(1) Ru(1) C(8) C(9) 37.66(19)
C(8) Ru(1) P(1) C(21) 143.53(13)
C(8) Ru(1) P(1) C(27) -100.78(13)
C(8) Ru(1) P(1) C(33) 21.86(13)
P(1) Ru(1) C(9) C(8) -145.63(17)
C(9) Ru(1) P(1) C(21) 165.38(13)
C(9) Ru(1) P(1) C(27) -78.93(13)
C(9) Ru(1) P(1) C(33) 43.71(13)
P(1) Ru(1) C(16) C(17) 26.6(2)
P(1) Ru(1) C(16) C(20) 144.2(2)
C(16) Ru(1) P(1) C(21) -107.07(17)
C(16) Ru(1) P(1) C(27) 8.62(17)
C(16) Ru(1) P(1) C(33) 131.26(17)
P(1) Ru(1) C(17) C(16) -160.3(2)
P(1) Ru(1) C(17) C(18) 83.91(19)
C(17) Ru(1) P(1) C(21) -91.20(15)
C(17) Ru(1) P(1) C(27) 24.48(15)
C(17) Ru(1) P(1) C(33) 147.12(15)
P(1) Ru(1) C(18) C(17) -99.39(19)
P(1) Ru(1) C(18) C(19) 141.8(2)
C(18) Ru(1) P(1) C(21) -53.74(14)
C(18) Ru(1) P(1) C(27) 61.95(14)
C(18) Ru(1) P(1) C(33) -175.41(14)
P(1) Ru(1) C(19) C(18) -45.5(2)
P(1) Ru(1) C(19) C(20) -162.9(2)
C(19) Ru(1) P(1) C(21) -28.67(15)
C(19) Ru(1) P(1) C(27) 87.02(15)
C(19) Ru(1) P(1) C(33) -150.34(15)
P(1) Ru(1) C(20) C(16) -81.2(3)
P(1) Ru(1) C(20) C(19) 35.5(4)
C(20) Ru(1) P(1) C(21) -52.6(2)
C(20) Ru(1) P(1) C(27) 63.1(2)
C(20) Ru(1) P(1) C(33) -174.2(2)
O(1) Ru(1) C(8) C(7) 1.9(2)
O(1) Ru(1) C(8) C(9) 119.97(18)
C(8) Ru(1) O(1) C(1) 49.81(19)
O(1) Ru(1) C(9) C(8) -63.05(18)
C(9) Ru(1) O(1) C(1) 82.51(19)
O(1) Ru(1) C(16) C(17) -132.8(2)
O(1) Ru(1) C(16) C(20) -15.2(3)
C(16) Ru(1) O(1) C(1) -31.4(2)
O(1) Ru(1) C(17) C(16) 107.2(3)
O(1) Ru(1) C(17) C(18) -8.6(3)
C(17) Ru(1) O(1) C(1) -100.4(2)
O(1) Ru(1) C(18) C(17) 175.56(18)
O(1) Ru(1) C(18) C(19) 56.7(2)
C(18) Ru(1) O(1) C(1) -106.10(19)
O(1) Ru(1) C(19) C(18) -130.3(2)
O(1) Ru(1) C(19) C(20) 112.3(2)
C(19) Ru(1) O(1) C(1) -76.3(2)
O(1) Ru(1) C(20) C(16) 170.3(2)
O(1) Ru(1) C(20) C(19) -73.0(2)
C(20) Ru(1) O(1) C(1) -40.9(2)
C(9) Ru(1) C(8) C(7) -118.1(2)
C(8) Ru(1) C(16) C(17) 146.7(2)
C(8) Ru(1) C(16) C(20) -95.8(2)
C(16) Ru(1) C(8) C(7) 144.2(2)
C(16) Ru(1) C(8) C(9) -97.7(2)
C(8) Ru(1) C(17) C(16) -38.5(2)
C(8) Ru(1) C(17) C(18) -154.30(19)
C(17) Ru(1) C(8) C(7) 166.3(2)
C(17) Ru(1) C(8) C(9) -75.6(2)
C(8) Ru(1) C(18) C(17) 48.4(3)
C(8) Ru(1) C(18) C(19) -70.4(3)
C(18) Ru(1) C(8) C(7) 135.1(2)
C(18) Ru(1) C(8) C(9) -106.8(2)
C(8) Ru(1) C(19) C(18) 143.4(2)
C(8) Ru(1) C(19) C(20) 26.0(3)
C(19) Ru(1) C(8) C(7) 91.2(2)
C(19) Ru(1) C(8) C(9) -150.73(19)
C(8) Ru(1) C(20) C(16) 84.1(2)
C(8) Ru(1) C(20) C(19) -159.3(2)
C(20) Ru(1) C(8) C(7) 106.6(2)
C(20) Ru(1) C(8) C(9) -135.3(2)
C(9) Ru(1) C(16) C(17) 109.8(2)
C(9) Ru(1) C(16) C(20) -132.6(2)
C(16) Ru(1) C(9) C(8) 82.5(2)
C(9) Ru(1) C(17) C(16) -75.7(2)
C(9) Ru(1) C(17) C(18) 168.55(19)
C(17) Ru(1) C(9) C(8) 118.36(19)
C(9) Ru(1) C(18) C(17) -17.7(2)
C(9) Ru(1) C(18) C(19) -136.5(2)
C(18) Ru(1) C(9) C(8) 129.4(2)
C(9) Ru(1) C(19) C(18) 101.7(3)
C(9) Ru(1) C(19) C(20) -15.7(4)
C(19) Ru(1) C(9) C(8) 62.6(3)
C(9) Ru(1) C(20) C(16) 55.6(2)
C(9) Ru(1) C(20) C(19) 172.2(2)
C(20) Ru(1) C(9) C(8) 52.1(2)
C(16) Ru(1) C(17) C(18) -115.8(3)
C(17) Ru(1) C(16) C(20) 117.6(3)
C(16) Ru(1) C(18) C(17) 38.1(2)
C(16) Ru(1) C(18) C(19) -80.8(2)
C(18) Ru(1) C(16) C(17) -38.6(2)
C(18) Ru(1) C(16) C(20) 79.0(2)
C(16) Ru(1) C(19) C(18) 79.3(2)
C(16) Ru(1) C(19) C(20) -38.1(2)
C(19) Ru(1) C(16) C(17) -80.0(2)
C(19) Ru(1) C(16) C(20) 37.6(2)
C(16) Ru(1) C(20) C(19) 116.7(3)
C(20) Ru(1) C(16) C(17) -117.6(3)
C(17) Ru(1) C(18) C(19) -118.8(3)
C(18) Ru(1) C(17) C(16) 115.8(3)
C(17) Ru(1) C(19) C(18) 37.1(2)
C(17) Ru(1) C(19) C(20) -80.3(2)
C(19) Ru(1) C(17) C(16) 79.8(2)
C(19) Ru(1) C(17) C(18) -35.9(2)
C(17) Ru(1) C(20) C(16) -37.1(2)
C(17) Ru(1) C(20) C(19) 79.6(2)
C(20) Ru(1) C(17) C(16) 37.7(2)
C(20) Ru(1) C(17) C(18) -78.1(2)
C(18) Ru(1) C(19) C(20) -117.4(3)
C(19) Ru(1) C(18) C(17) 118.8(3)
C(18) Ru(1) C(20) C(16) -79.9(2)
C(18) Ru(1) C(20) C(19) 36.8(2)
C(20) Ru(1) C(18) C(17) 81.2(2)
C(20) Ru(1) C(18) C(19) -37.6(2)
C(19) Ru(1) C(20) C(16) -116.7(3)
C(20) Ru(1) C(19) C(18) 117.4(3)
P(2) Ru(2) O(2) C(39) -163.02(18)
O(2) Ru(2) P(2) C(59) -55.69(11)
O(2) Ru(2) P(2) C(65) -173.39(11)
O(2) Ru(2) P(2) C(71) 62.90(12)
P(2) Ru(2) C(46) C(45) 76.3(2)
P(2) Ru(2) C(46) C(47) -42.43(18)
C(46) Ru(2) P(2) C(59) -138.59(12)
C(46) Ru(2) P(2) C(65) 103.72(12)
C(46) Ru(2) P(2) C(71) -20.00(13)
P(2) Ru(2) C(47) C(46) 141.31(17)
C(47) Ru(2) P(2) C(59) -162.93(12)
C(47) Ru(2) P(2) C(65) 79.38(12)
C(47) Ru(2) P(2) C(71) -44.34(13)
P(2) Ru(2) C(54) C(55) -143.95(17)
P(2) Ru(2) C(54) C(58) -26.6(2)
C(54) Ru(2) P(2) C(59) 110.83(16)
C(54) Ru(2) P(2) C(65) -6.86(16)
C(54) Ru(2) P(2) C(71) -130.58(16)
P(2) Ru(2) C(55) C(54) 86.4(3)
P(2) Ru(2) C(55) C(56) -29.8(3)
C(55) Ru(2) P(2) C(59) 51.8(2)
C(55) Ru(2) P(2) C(65) -65.9(2)
C(55) Ru(2) P(2) C(71) 170.4(2)
P(2) Ru(2) C(56) C(55) 165.99(17)
P(2) Ru(2) C(56) C(57) 47.1(2)
C(56) Ru(2) P(2) C(59) 31.48(15)
C(56) Ru(2) P(2) C(65) -86.21(14)
C(56) Ru(2) P(2) C(71) 150.07(15)
P(2) Ru(2) C(57) C(56) -140.65(18)
P(2) Ru(2) C(57) C(58) 101.37(17)
C(57) Ru(2) P(2) C(59) 57.50(13)
C(57) Ru(2) P(2) C(65) -60.20(13)
C(57) Ru(2) P(2) C(71) 176.09(14)
P(2) Ru(2) C(58) C(54) 161.05(18)
P(2) Ru(2) C(58) C(57) -82.67(17)
C(58) Ru(2) P(2) C(59) 94.62(13)
C(58) Ru(2) P(2) C(65) -23.07(13)
C(58) Ru(2) P(2) C(71) -146.78(14)
O(2) Ru(2) C(46) C(45) -4.5(2)
O(2) Ru(2) C(46) C(47) -123.28(17)
C(46) Ru(2) O(2) C(39) -49.43(19)
O(2) Ru(2) C(47) C(46) 60.33(18)
C(47) Ru(2) O(2) C(39) -81.38(19)
O(2) Ru(2) C(54) C(55) 14.6(2)
O(2) Ru(2) C(54) C(58) 131.91(19)
C(54) Ru(2) O(2) C(39) 32.2(2)
O(2) Ru(2) C(55) C(54) -170.55(19)
O(2) Ru(2) C(55) C(56) 73.3(2)
C(55) Ru(2) O(2) C(39) 41.4(2)
O(2) Ru(2) C(56) C(55) -111.4(2)
O(2) Ru(2) C(56) C(57) 129.68(19)
C(56) Ru(2) O(2) C(39) 76.7(2)
O(2) Ru(2) C(57) C(56) -56.9(2)
O(2) Ru(2) C(57) C(58) -174.93(16)
C(57) Ru(2) O(2) C(39) 106.85(19)
O(2) Ru(2) C(58) C(54) -106.8(2)
O(2) Ru(2) C(58) C(57) 9.5(3)
C(58) Ru(2) O(2) C(39) 100.6(2)
C(47) Ru(2) C(46) C(45) 118.8(3)
C(46) Ru(2) C(54) C(55) 95.8(2)
C(46) Ru(2) C(54) C(58) -146.9(2)
C(54) Ru(2) C(46) C(45) -145.7(2)
C(54) Ru(2) C(46) C(47) 95.53(19)
C(46) Ru(2) C(55) C(54) -84.1(2)
C(46) Ru(2) C(55) C(56) 159.8(2)
C(55) Ru(2) C(46) C(45) -108.0(2)
C(55) Ru(2) C(46) C(47) 133.22(19)
C(46) Ru(2) C(56) C(55) -25.4(2)
C(46) Ru(2) C(56) C(57) -144.28(18)
C(56) Ru(2) C(46) C(45) -93.0(2)
C(56) Ru(2) C(46) C(47) 148.22(18)
C(46) Ru(2) C(57) C(56) 69.9(3)
C(46) Ru(2) C(57) C(58) -48.0(3)
C(57) Ru(2) C(46) C(45) -137.1(2)
C(57) Ru(2) C(46) C(47) 104.1(2)
C(46) Ru(2) C(58) C(54) 38.5(2)
C(46) Ru(2) C(58) C(57) 154.78(18)
C(58) Ru(2) C(46) C(45) -168.2(2)
C(58) Ru(2) C(46) C(47) 73.0(2)
C(47) Ru(2) C(54) C(55) 133.0(2)
C(47) Ru(2) C(54) C(58) -109.7(2)
C(54) Ru(2) C(47) C(46) -84.22(19)
C(47) Ru(2) C(55) C(54) -54.5(2)
C(47) Ru(2) C(55) C(56) -170.7(2)
C(55) Ru(2) C(47) C(46) -54.2(2)
C(47) Ru(2) C(56) C(55) 18.2(3)
C(47) Ru(2) C(56) C(57) -100.7(3)
C(56) Ru(2) C(47) C(46) -66.3(3)
C(47) Ru(2) C(57) C(56) 135.3(2)
C(47) Ru(2) C(57) C(58) 17.3(2)
C(57) Ru(2) C(47) C(46) -131.36(19)
C(47) Ru(2) C(58) C(54) 75.1(2)
C(47) Ru(2) C(58) C(57) -168.58(18)
C(58) Ru(2) C(47) C(46) -120.66(18)
C(54) Ru(2) C(55) C(56) -116.2(3)
C(55) Ru(2) C(54) C(58) 117.3(2)
C(54) Ru(2) C(56) C(55) 38.5(2)
C(54) Ru(2) C(56) C(57) -80.4(2)
C(56) Ru(2) C(54) C(55) -37.7(2)
C(56) Ru(2) C(54) C(58) 79.6(2)
C(54) Ru(2) C(57) C(56) 79.6(2)
C(54) Ru(2) C(57) C(58) -38.38(19)
C(57) Ru(2) C(54) C(55) -79.4(2)
C(57) Ru(2) C(54) C(58) 37.89(19)
C(54) Ru(2) C(58) C(57) 116.3(2)
C(58) Ru(2) C(54) C(55) -117.3(2)
C(55) Ru(2) C(56) C(57) -118.9(2)
C(56) Ru(2) C(55) C(54) 116.2(3)
C(55) Ru(2) C(57) C(56) 36.6(2)
C(55) Ru(2) C(57) C(58) -81.4(2)
C(57) Ru(2) C(55) C(54) 79.9(2)
C(57) Ru(2) C(55) C(56) -36.2(2)
C(55) Ru(2) C(58) C(54) -37.7(2)
C(55) Ru(2) C(58) C(57) 78.6(2)
C(58) Ru(2) C(55) C(54) 37.7(2)
C(58) Ru(2) C(55) C(56) -78.5(2)
C(56) Ru(2) C(57) C(58) -118.0(2)
C(57) Ru(2) C(56) C(55) 118.9(2)
C(56) Ru(2) C(58) C(54) -79.6(2)
C(56) Ru(2) C(58) C(57) 36.65(18)
C(58) Ru(2) C(56) C(55) 81.6(2)
C(58) Ru(2) C(56) C(57) -37.34(19)
C(57) Ru(2) C(58) C(54) -116.3(2)
C(58) Ru(2) C(57) C(56) 118.0(2)
Ru(1) P(1) C(21) C(22) 178.57(19)
Ru(1) P(1) C(21) C(26) 2.0(2)
Ru(1) P(1) C(27) C(28) 66.4(2)
Ru(1) P(1) C(27) C(32) -104.9(2)
Ru(1) P(1) C(33) C(34) 44.4(2)
Ru(1) P(1) C(33) C(38) -139.6(2)
C(21) P(1) C(27) C(28) -168.7(2)
C(21) P(1) C(27) C(32) 20.0(2)
C(27) P(1) C(21) C(22) 59.3(2)
C(27) P(1) C(21) C(26) -117.3(2)
C(21) P(1) C(33) C(34) -85.2(2)
C(21) P(1) C(33) C(38) 90.7(2)
C(33) P(1) C(21) C(22) -50.3(2)
C(33) P(1) C(21) C(26) 133.2(2)
C(27) P(1) C(33) C(34) 168.4(2)
C(27) P(1) C(33) C(38) -15.7(2)
C(33) P(1) C(27) C(28) -63.8(2)
C(33) P(1) C(27) C(32) 124.9(2)
Ru(2) P(2) C(59) C(60) -10.6(2)
Ru(2) P(2) C(59) C(64) 171.9(2)
Ru(2) P(2) C(65) C(66) 118.6(2)
Ru(2) P(2) C(65) C(70) -57.6(2)
Ru(2) P(2) C(71) C(72) 130.9(2)
Ru(2) P(2) C(71) C(76) -54.3(2)
C(59) P(2) C(65) C(66) -7.5(2)
C(59) P(2) C(65) C(70) 176.2(2)
C(65) P(2) C(59) C(60) 112.1(2)
C(65) P(2) C(59) C(64) -65.5(2)
C(59) P(2) C(71) C(72) -101.4(2)
C(59) P(2) C(71) C(76) 73.4(2)
C(71) P(2) C(59) C(60) -139.8(2)
C(71) P(2) C(59) C(64) 42.7(2)
C(65) P(2) C(71) C(72) 4.2(2)
C(65) P(2) C(71) C(76) 179.0(2)
C(71) P(2) C(65) C(66) -110.3(2)
C(71) P(2) C(65) C(70) 73.5(2)
Ru(1) O(1) C(1) C(2) -57.2(2)
Ru(1) O(1) C(1) C(6) 125.3(2)
Ru(2) O(2) C(39) C(40) 56.3(2)
Ru(2) O(2) C(39) C(44) -124.9(2)
O(1) C(1) C(2) C(3) -177.8(2)
O(1) C(1) C(2) C(7) -2.0(3)
O(1) C(1) C(6) C(5) 177.4(2)
O(1) C(1) C(6) C(10) -1.3(3)
C(2) C(1) C(6) C(5) -0.2(3)
C(2) C(1) C(6) C(10) -178.9(2)
C(6) C(1) C(2) C(3) -0.3(3)
C(6) C(1) C(2) C(7) 175.5(2)
C(1) C(2) C(3) C(4) 0.4(4)
C(1) C(2) C(7) C(8) 60.6(3)
C(3) C(2) C(7) C(8) -123.7(3)
C(7) C(2) C(3) C(4) -175.1(2)
C(2) C(3) C(4) C(5) -0.1(3)
C(3) C(4) C(5) C(6) -0.5(4)
C(4) C(5) C(6) C(1) 0.6(4)
C(4) C(5) C(6) C(10) 179.3(2)
C(1) C(6) C(10) C(11) 50.4(3)
C(1) C(6) C(10) C(15) -132.4(2)
C(5) C(6) C(10) C(11) -128.3(3)
C(5) C(6) C(10) C(15) 49.0(3)
C(2) C(7) C(8) Ru(1) -50.1(3)
C(2) C(7) C(8) C(9) -134.5(3)
C(7) C(8) C(9) Ru(1) 109.4(2)
C(6) C(10) C(11) C(12) 174.5(2)
C(6) C(10) C(15) C(14) -176.2(2)
C(11) C(10) C(15) C(14) 1.1(4)
C(15) C(10) C(11) C(12) -2.8(4)
C(10) C(11) C(12) C(13) 1.9(5)
C(11) C(12) C(13) C(14) 0.9(5)
C(12) C(13) C(14) C(15) -2.6(5)
C(13) C(14) C(15) C(10) 1.6(5)
Ru(1) C(16) C(17) C(18) 64.3(2)
Ru(1) C(16) C(20) C(19) -63.7(2)
C(17) C(16) C(20) Ru(1) 63.3(2)
C(17) C(16) C(20) C(19) -0.4(4)
C(20) C(16) C(17) Ru(1) -63.5(2)
C(20) C(16) C(17) C(18) 0.7(4)
Ru(1) C(17) C(18) C(19) 62.0(2)
C(16) C(17) C(18) Ru(1) -62.8(2)
C(16) C(17) C(18) C(19) -0.8(4)
Ru(1) C(18) C(19) C(20) 60.7(2)
C(17) C(18) C(19) Ru(1) -60.1(2)
C(17) C(18) C(19) C(20) 0.6(3)
Ru(1) C(19) C(20) C(16) 61.5(2)
C(18) C(19) C(20) Ru(1) -61.6(2)
C(18) C(19) C(20) C(16) -0.1(3)
P(1) C(21) C(22) C(23) -174.4(2)
P(1) C(21) C(26) C(25) 173.9(2)
C(22) C(21) C(26) C(25) -2.6(4)
C(26) C(21) C(22) C(23) 2.2(4)
C(21) C(22) C(23) C(24) 0.0(4)
C(22) C(23) C(24) C(25) -2.0(4)
C(23) C(24) C(25) C(26) 1.6(4)
C(24) C(25) C(26) C(21) 0.7(4)
P(1) C(27) C(28) C(29) -169.5(2)
P(1) C(27) C(32) C(31) 170.2(2)
C(28) C(27) C(32) C(31) -1.4(5)
C(32) C(27) C(28) C(29) 2.2(4)
C(27) C(28) C(29) C(30) -1.8(5)
C(28) C(29) C(30) C(31) 0.5(5)
C(29) C(30) C(31) C(32) 0.3(5)
C(30) C(31) C(32) C(27) 0.1(4)
P(1) C(33) C(34) C(35) 177.2(2)
P(1) C(33) C(38) C(37) -175.4(2)
C(34) C(33) C(38) C(37) 0.5(4)
C(38) C(33) C(34) C(35) 1.1(4)
C(33) C(34) C(35) C(36) -1.9(4)
C(34) C(35) C(36) C(37) 1.1(4)
C(35) C(36) C(37) C(38) 0.6(4)
C(36) C(37) C(38) C(33) -1.4(4)
O(2) C(39) C(40) C(41) -178.9(2)
O(2) C(39) C(40) C(45) 4.5(3)
O(2) C(39) C(44) C(43) 180.0(2)
O(2) C(39) C(44) C(48) -1.8(3)
C(40) C(39) C(44) C(43) -1.2(3)
C(40) C(39) C(44) C(48) 177.0(2)
C(44) C(39) C(40) C(41) 2.2(3)
C(44) C(39) C(40) C(45) -174.4(2)
C(39) C(40) C(41) C(42) -1.4(4)
C(39) C(40) C(45) C(46) -64.8(3)
C(41) C(40) C(45) C(46) 118.7(3)
C(45) C(40) C(41) C(42) 175.1(2)
C(40) C(41) C(42) C(43) -0.5(4)
C(41) C(42) C(43) C(44) 1.6(4)
C(42) C(43) C(44) C(39) -0.8(4)
C(42) C(43) C(44) C(48) -179.0(2)
C(39) C(44) C(48) C(49) 132.3(2)
C(39) C(44) C(48) C(53) -50.7(3)
C(43) C(44) C(48) C(49) -49.5(3)
C(43) C(44) C(48) C(53) 127.5(3)
C(40) C(45) C(46) Ru(2) 53.8(2)
C(40) C(45) C(46) C(47) 137.6(2)
C(45) C(46) C(47) Ru(2) -108.3(2)
C(44) C(48) C(49) C(50) 176.3(3)
C(44) C(48) C(53) C(52) -174.5(3)
C(49) C(48) C(53) C(52) 2.6(4)
C(53) C(48) C(49) C(50) -0.8(4)
C(48) C(49) C(50) C(51) -1.0(5)
C(49) C(50) C(51) C(52) 1.0(5)
C(50) C(51) C(52) C(53) 0.8(5)
C(51) C(52) C(53) C(48) -2.6(5)
Ru(2) C(54) C(55) C(56) 63.6(2)
Ru(2) C(54) C(58) C(57) -64.1(2)
C(55) C(54) C(58) Ru(2) 63.8(2)
C(55) C(54) C(58) C(57) -0.3(3)
C(58) C(54) C(55) Ru(2) -63.2(2)
C(58) C(54) C(55) C(56) 0.4(3)
Ru(2) C(55) C(56) C(57) 60.9(2)
C(54) C(55) C(56) Ru(2) -61.3(2)
C(54) C(55) C(56) C(57) -0.3(3)
Ru(2) C(56) C(57) C(58) 60.5(2)
C(55) C(56) C(57) Ru(2) -60.3(2)
C(55) C(56) C(57) C(58) 0.1(3)
Ru(2) C(57) C(58) C(54) 62.3(2)
C(56) C(57) C(58) Ru(2) -62.2(2)
C(56) C(57) C(58) C(54) 0.1(2)
P(2) C(59) C(60) C(61) -175.6(2)
P(2) C(59) C(64) C(63) 175.8(2)
C(60) C(59) C(64) C(63) -1.8(4)
C(64) C(59) C(60) C(61) 2.0(4)
C(59) C(60) C(61) C(62) -0.9(5)
C(60) C(61) C(62) C(63) -0.5(5)
C(61) C(62) C(63) C(64) 0.7(5)
C(62) C(63) C(64) C(59) 0.5(5)
P(2) C(65) C(66) C(67) -176.6(2)
P(2) C(65) C(70) C(69) 176.4(2)
C(66) C(65) C(70) C(69) -0.0(4)
C(70) C(65) C(66) C(67) -0.3(4)
C(65) C(66) C(67) C(68) 0.2(3)
C(66) C(67) C(68) C(69) 0.3(5)
C(67) C(68) C(69) C(70) -0.6(5)
C(68) C(69) C(70) C(65) 0.5(5)
P(2) C(71) C(72) C(73) 172.6(2)
P(2) C(71) C(76) C(75) -173.8(2)
C(72) C(71) C(76) C(75) 1.2(4)
C(76) C(71) C(72) C(73) -2.1(4)
C(71) C(72) C(73) C(74) 1.4(5)
C(72) C(73) C(74) C(75) 0.1(4)
C(73) C(74) C(75) C(76) -1.0(4)
C(74) C(75) C(76) C(71) 0.3(4)
